data_7048324
loop_
_publ_author_name
'Tadokoro, Makoto'
'Isogai, Kazuo'
'Harada, Shohei'
'Kouchi, Takaya'
'Yamane, Takeshi'
'Sugaya, Tomoaki'
'Kamebuchi, Hajime'

_publ_section_title
;
 Evidence of proton-coupled mixed-valency by electrochemical behavior on
 transition metal complex dimers bridged by two Ag<sup>+</sup> ions.
;
_journal_issue 2
_journal_name_full 'Dalton transactions (Cambridge, England : 2003)'
_journal_page_first 535
_journal_page_last 546
_journal_paper_doi 10.1039/c8dt03962c
_journal_volume 48
_journal_year 2019
_chemical_formula_sum 'C144 H282 Cl12 N24 Os6 P12'
_chemical_formula_weight 4288.16
_space_group_crystal_system monoclinic
_space_group_IT_number 15
_space_group_name_Hall '-C 2yc'
_space_group_name_H-M_alt 'C 1 2/c 1'
_symmetry_space_group_name_Hall '-C 2yc'
_symmetry_space_group_name_H-M 'C 1 2/c 1'
_atom_sites_solution_hydrogens geom
_audit_creation_method SHELXL-2014
_audit_update_record
;
2018-11-01 deposited with the CCDC.
2018-11-15 downloaded from the CCDC.
;
_cell_angle_alpha 90
_cell_angle_beta 104.095(2)
_cell_angle_gamma 90
_cell_formula_units_Z 8
_cell_length_a 45.768(5)
_cell_length_b 25.407(3)
_cell_length_c 33.927(4)
_cell_measurement_reflns_used 9953
_cell_measurement_temperature 273(2)
_cell_measurement_theta_max 23.75
_cell_measurement_theta_min 2.21
_cell_volume 38264(8)
_computing_cell_refinement 'Bruker SAINT'
_computing_data_collection 'Bruker APEX2'
_computing_data_reduction 'Bruker SAINT'
_computing_molecular_graphics 'Bruker SHELXTL'
_computing_publication_material 'Bruker SHELXTL'
_computing_structure_refinement 'SHELXL-2014 (Sheldrick, 2014)'
_computing_structure_solution 'SHELXS-97 (Sheldrick 2008)'
_diffrn_ambient_temperature 273(2)
_diffrn_detector_area_resol_mean 8.366
_diffrn_measured_fraction_theta_full 0.999
_diffrn_measured_fraction_theta_max 0.990
_diffrn_measurement_device_type 'CCD area detector'
_diffrn_measurement_method 'phi and omega scans'
_diffrn_radiation_monochromator graphite
_diffrn_radiation_type MoK\a
_diffrn_radiation_wavelength 0.71073
_diffrn_reflns_av_R_equivalents 0.0810
_diffrn_reflns_av_unetI/netI 0.1100
_diffrn_reflns_Laue_measured_fraction_full 0.999
_diffrn_reflns_Laue_measured_fraction_max 0.990
_diffrn_reflns_limit_h_max 57
_diffrn_reflns_limit_h_min -59
_diffrn_reflns_limit_k_max 26
_diffrn_reflns_limit_k_min -32
_diffrn_reflns_limit_l_max 43
_diffrn_reflns_limit_l_min -39
_diffrn_reflns_number 119850
_diffrn_reflns_point_group_measured_fraction_full 0.999
_diffrn_reflns_point_group_measured_fraction_max 0.990
_diffrn_reflns_theta_full 25.242
_diffrn_reflns_theta_max 27.485
_diffrn_reflns_theta_min 0.923
_diffrn_source 'fine-focus sealed tube'
_exptl_absorpt_coefficient_mu 4.285
_exptl_absorpt_correction_T_max 0.48
_exptl_absorpt_correction_T_min 0.23
_exptl_absorpt_correction_type empirical
_exptl_absorpt_process_details 'SADABS V2014/2 (Bruker AXS Inc.)'
_exptl_crystal_colour purple
_exptl_crystal_density_diffrn 1.489
_exptl_crystal_density_method 'not measured'
_exptl_crystal_description block
_exptl_crystal_F_000 17232
_exptl_crystal_size_max 0.200
_exptl_crystal_size_mid 0.200
_exptl_crystal_size_min 0.200
_refine_diff_density_max 2.090
_refine_diff_density_min -1.069
_refine_diff_density_rms 0.185
_refine_ls_extinction_method none
_refine_ls_goodness_of_fit_ref 0.980
_refine_ls_hydrogen_treatment constr
_refine_ls_matrix_type full
_refine_ls_number_parameters 1687
_refine_ls_number_reflns 43447
_refine_ls_number_restraints 24
_refine_ls_restrained_S_all 0.983
_refine_ls_R_factor_all 0.1154
_refine_ls_R_factor_gt 0.0613
_refine_ls_shift/su_max 0.003
_refine_ls_shift/su_mean 0.000
_refine_ls_structure_factor_coef Fsqd
_refine_ls_weighting_details 'w=1/[\s^2^(Fo^2^)+(0.0438P)^2^+496.0577P] where P=(Fo^2^+2Fc^2^)/3'
_refine_ls_weighting_scheme calc
_refine_ls_wR_factor_gt 0.1193
_refine_ls_wR_factor_ref 0.1430
_reflns_Friedel_coverage 0.000
_reflns_number_gt 27425
_reflns_number_total 43447
_reflns_threshold_expression 'I > 2\s(I)'
_cod_data_source_file c8dt03962c2.cif
_cod_data_source_block OsPPr3Cl2Hbim_dimer_100
_cod_depositor_comments 'Adding full bibliography for 7048323--7048326.cif.'
_cod_original_cell_volume 38264(7)
_cod_database_code 7048324
_shelx_space_group_comment
; 
The symmetry employed for this shelxl refinement is uniquely defined 
by the following loop, which should always be used as a source of 
symmetry information in preference to the above space-group names. 
They are only intended as comments. 
;
_shelx_estimated_absorpt_t_min 0.481
_shelx_estimated_absorpt_t_max 0.481
_shelxl_version_number 2014-3

loop_
_space_group_symop_operation_xyz
'x, y, z'
'-x, y, -z+1/2'
'x+1/2, y+1/2, z'
'-x+1/2, y+1/2, -z+1/2'
'-x, -y, -z'
'x, -y, z-1/2'
'-x+1/2, -y+1/2, -z'
'x+1/2, -y+1/2, z-1/2'

loop_
_atom_site_label
_atom_site_type_symbol
_atom_site_fract_x
_atom_site_fract_y
_atom_site_fract_z
_atom_site_U_iso_or_equiv
_atom_site_adp_type
_atom_site_occupancy
_atom_site_site_symmetry_order
_atom_site_calc_flag
_atom_site_refinement_flags_posn
_atom_site_refinement_flags_adp
C1 C 0.8761(2) 0.3743(4) 0.7143(3) 0.033(2) Uani 1 1 d . .
H1 H 0.8754 0.3931 0.7375 0.039 Uiso 1 1 calc R U
C2 C 0.8897(2) 0.3263(3) 0.7131(3) 0.034(2) Uani 1 1 d . .
H2 H 0.8998 0.3073 0.7357 0.040 Uiso 1 1 calc R U
C3 C 0.8352(2) 0.3996(4) 0.5554(3) 0.034(2) Uani 1 1 d . .
H3 H 0.8240 0.4251 0.5386 0.041 Uiso 1 1 calc R U
C4 C 0.8459(2) 0.3545(4) 0.5429(3) 0.039(2) Uani 1 1 d . .
H4 H 0.8434 0.3443 0.5160 0.047 Uiso 1 1 calc R U
C5 C 0.87026(19) 0.3498(3) 0.6518(3) 0.029(2) Uani 1 1 d . .
C6 C 0.85923(18) 0.3560(3) 0.6088(3) 0.0272(19) Uani 1 1 d . .
C7 C 0.91668(19) 0.4652(4) 0.6560(3) 0.040(2) Uani 1 1 d . .
H7A H 0.9139 0.4290 0.6469 0.047 Uiso 1 1 calc R U
H7B H 0.9313 0.4811 0.6432 0.047 Uiso 1 1 calc R U
C8 C 0.9297(2) 0.4655(4) 0.7023(3) 0.047(3) Uani 1 1 d . .
H8A H 0.9384 0.4997 0.7104 0.056 Uiso 1 1 calc R U
H8B H 0.9134 0.4601 0.7156 0.056 Uiso 1 1 calc R U
C9 C 0.9532(2) 0.4241(5) 0.7166(4) 0.065(4) Uani 1 1 d . .
H9A H 0.9698 0.4298 0.7043 0.097 Uiso 1 1 calc R U
H9B H 0.9447 0.3899 0.7090 0.097 Uiso 1 1 calc R U
H9C H 0.9603 0.4259 0.7456 0.097 Uiso 1 1 calc R U
C10 C 0.8796(2) 0.5186(4) 0.5858(3) 0.039(2) Uani 1 1 d . .
H10A H 0.8794 0.4865 0.5703 0.047 Uiso 1 1 calc R U
H10B H 0.8605 0.5362 0.5749 0.047 Uiso 1 1 calc R U
C11 C 0.9039(2) 0.5531(5) 0.5779(3) 0.056(3) Uani 1 1 d . .
H11A H 0.9076 0.5813 0.5977 0.067 Uiso 1 1 calc R U
H11B H 0.9223 0.5326 0.5818 0.067 Uiso 1 1 calc R U
C12 C 0.8971(3) 0.5765(4) 0.5363(3) 0.058(3) Uani 1 1 d . .
H12A H 0.8779 0.5940 0.5310 0.088 Uiso 1 1 calc R U
H12B H 0.8965 0.5492 0.5166 0.088 Uiso 1 1 calc R U
H12C H 0.9124 0.6016 0.5346 0.088 Uiso 1 1 calc R U
C13 C 0.8869(2) 0.5619(3) 0.6669(3) 0.038(2) Uani 1 1 d . .
H13A H 0.8875 0.5548 0.6952 0.046 Uiso 1 1 calc R U
H13B H 0.9063 0.5762 0.6657 0.046 Uiso 1 1 calc R U
C14 C 0.8626(2) 0.6037(4) 0.6511(3) 0.049(3) Uani 1 1 d . .
H14A H 0.8429 0.5888 0.6500 0.059 Uiso 1 1 calc R U
H14B H 0.8632 0.6137 0.6237 0.059 Uiso 1 1 calc R U
C15 C 0.8671(3) 0.6523(5) 0.6780(4) 0.081(5) Uani 1 1 d . .
H15A H 0.8856 0.6693 0.6768 0.122 Uiso 1 1 calc R U
H15B H 0.8680 0.6422 0.7055 0.122 Uiso 1 1 calc R U
H15C H 0.8506 0.6762 0.6686 0.122 Uiso 1 1 calc R U
C16 C 0.7627(2) 0.4437(4) 0.6536(3) 0.044(3) Uani 1 1 d . .
H16A H 0.7697 0.4647 0.6780 0.053 Uiso 1 1 calc R U
H16B H 0.7583 0.4677 0.6308 0.053 Uiso 1 1 calc R U
C17 C 0.7330(2) 0.4177(4) 0.6562(4) 0.059(3) Uani 1 1 d . .
H17A H 0.7253 0.3970 0.6318 0.071 Uiso 1 1 calc R U
H17B H 0.7368 0.3940 0.6793 0.071 Uiso 1 1 calc R U
C18 C 0.7097(3) 0.4576(6) 0.6605(6) 0.105(6) Uani 1 1 d . .
H18A H 0.7066 0.4820 0.6383 0.157 Uiso 1 1 calc R U
H18B H 0.7166 0.4763 0.6857 0.157 Uiso 1 1 calc R U
H18C H 0.6911 0.4400 0.6603 0.157 Uiso 1 1 calc R U
C19 C 0.7780(2) 0.3585(4) 0.6057(3) 0.047(3) Uani 1 1 d . .
H19A H 0.7942 0.3370 0.6007 0.056 Uiso 1 1 calc R U
H19B H 0.7637 0.3350 0.6137 0.056 Uiso 1 1 calc R U
C20 C 0.7622(2) 0.3851(5) 0.5660(3) 0.055(3) Uani 1 1 d . .
H20A H 0.7751 0.4127 0.5600 0.066 Uiso 1 1 calc R U
H20B H 0.7437 0.4013 0.5692 0.066 Uiso 1 1 calc R U
C21 C 0.7547(3) 0.3464(6) 0.5305(4) 0.087(5) Uani 1 1 d . .
H21A H 0.7413 0.3198 0.5358 0.130 Uiso 1 1 calc R U
H21B H 0.7730 0.3301 0.5272 0.130 Uiso 1 1 calc R U
H21C H 0.7453 0.3649 0.5060 0.130 Uiso 1 1 calc R U
C22 C 0.7990(2) 0.3544(4) 0.6907(3) 0.052(3) Uani 1 1 d . .
H22A H 0.7808 0.3334 0.6872 0.062 Uiso 1 1 calc R U
H22B H 0.8153 0.3308 0.6890 0.062 Uiso 1 1 calc R U
C23 C 0.8059(3) 0.3779(5) 0.7323(4) 0.074(4) Uani 1 1 d . .
H23A H 0.7883 0.3966 0.7359 0.089 Uiso 1 1 calc R U
H23B H 0.8220 0.4033 0.7345 0.089 Uiso 1 1 calc R U
C24 C 0.8154(4) 0.3362(7) 0.7669(5) 0.132(8) Uani 1 1 d . .
H24A H 0.8336 0.3475 0.7856 0.199 Uiso 1 1 calc R U
H24B H 0.8188 0.3029 0.7553 0.199 Uiso 1 1 calc R U
H24C H 0.7997 0.3326 0.7810 0.199 Uiso 1 1 calc R U
C25 C 0.9415(2) 0.1487(3) 0.6838(3) 0.036(2) Uani 1 1 d . .
H25 H 0.9530 0.1237 0.7007 0.043 Uiso 1 1 calc R U
C26 C 0.9297(2) 0.1935(4) 0.6962(3) 0.037(2) Uani 1 1 d . .
H26 H 0.9320 0.2042 0.7230 0.045 Uiso 1 1 calc R U
C27 C 0.9043(2) 0.1760(4) 0.5251(3) 0.041(2) Uani 1 1 d . .
H27 H 0.9070 0.1584 0.5022 0.049 Uiso 1 1 calc R U
C28 C 0.8888(2) 0.2215(4) 0.5250(3) 0.044(3) Uani 1 1 d . .
H28 H 0.8787 0.2400 0.5020 0.052 Uiso 1 1 calc R U
C29 C 0.91652(19) 0.1906(3) 0.6306(3) 0.031(2) Uani 1 1 d . .
C30 C 0.90643(19) 0.1984(3) 0.5877(3) 0.0269(19) Uani 1 1 d . .
C31 C 0.9881(2) 0.1906(4) 0.5607(3) 0.054(3) Uani 1 1 d . .
H31A H 0.9735 0.2173 0.5631 0.065 Uiso 1 1 calc R U
H31B H 1.0079 0.2068 0.5677 0.065 Uiso 1 1 calc R U
C32 C 0.9815(3) 0.1721(5) 0.5167(3) 0.061(3) Uani 1 1 d . .
H32A H 0.9609 0.1597 0.5087 0.073 Uiso 1 1 calc R U
H32B H 0.9945 0.1426 0.5149 0.073 Uiso 1 1 calc R U
C33 C 0.9859(4) 0.2143(5) 0.4874(4) 0.108(6) Uani 1 1 d . .
H33A H 1.0067 0.2250 0.4938 0.162 Uiso 1 1 calc R U
H33B H 0.9735 0.2441 0.4894 0.162 Uiso 1 1 calc R U
H33C H 0.9804 0.2008 0.4602 0.162 Uiso 1 1 calc R U
C34 C 1.0063(2) 0.1686(5) 0.6459(4) 0.058(3) Uani 1 1 d . .
H34A H 1.0034 0.1460 0.6677 0.070 Uiso 1 1 calc R U
H34B H 1.0277 0.1694 0.6474 0.070 Uiso 1 1 calc R U
C35 C 0.9966(3) 0.2229(5) 0.6537(4) 0.071(4) Uani 1 1 d . .
H35A H 0.9750 0.2232 0.6502 0.086 Uiso 1 1 calc R U
H35B H 1.0014 0.2466 0.6338 0.086 Uiso 1 1 calc R U
C36 C 1.0118(4) 0.2432(7) 0.6965(4) 0.111(6) Uani 1 1 d . .
H36A H 1.0329 0.2480 0.6988 0.166 Uiso 1 1 calc R U
H36B H 1.0089 0.2180 0.7163 0.166 Uiso 1 1 calc R U
H36C H 1.0029 0.2762 0.7010 0.166 Uiso 1 1 calc R U
C37 C 1.0145(3) 0.0901(5) 0.5887(5) 0.084(3) Uani 1 1 d . .
H37A H 1.0178 0.0649 0.6109 0.101 Uiso 1 1 calc R U
H37B H 1.0054 0.0710 0.5640 0.101 Uiso 1 1 calc R U
C38 C 1.0448(3) 0.1094(5) 0.5853(5) 0.084(3) Uani 1 1 d . .
H38A H 1.0545 0.1275 0.6102 0.101 Uiso 1 1 calc R U
H38B H 1.0419 0.1347 0.5633 0.101 Uiso 1 1 calc R U
C39 C 1.0653(3) 0.0660(5) 0.5775(5) 0.084(3) Uani 1 1 d . .
H39A H 1.0834 0.0811 0.5730 0.126 Uiso 1 1 calc R U
H39B H 1.0552 0.0463 0.5540 0.126 Uiso 1 1 calc R U
H39C H 1.0702 0.0430 0.6007 0.126 Uiso 1 1 calc R U
C40 C 0.8604(4) 0.0761(7) 0.5646(6) 0.137(3) Uani 1 1 d D .
H40A H 0.8442 0.0579 0.5726 0.164 Uiso 1 1 calc R U
H40B H 0.8591 0.1126 0.5723 0.164 Uiso 1 1 calc R U
C41 C 0.8527(3) 0.0756(7) 0.5208(6) 0.137(3) Uani 1 1 d D .
H41A H 0.8487 0.0394 0.5120 0.164 Uiso 1 1 calc R U
H41B H 0.8703 0.0869 0.5118 0.164 Uiso 1 1 calc R U
C42 C 0.8266(3) 0.1084(6) 0.4991(6) 0.137(3) Uani 1 1 d D .
H42A H 0.8081 0.0910 0.4999 0.205 Uiso 1 1 calc R U
H42B H 0.8274 0.1131 0.4713 0.205 Uiso 1 1 calc R U
H42C H 0.8274 0.1421 0.5121 0.205 Uiso 1 1 calc R U
C43 C 0.8926(3) -0.0140(6) 0.5759(6) 0.137(3) Uani 1 1 d D .
H43A H 0.8732 -0.0285 0.5770 0.164 Uiso 1 1 calc R U
H43B H 0.8923 -0.0104 0.5473 0.164 Uiso 1 1 calc R U
C44 C 0.9150(3) -0.0535(6) 0.5923(6) 0.137(3) Uani 1 1 d D .
H44A H 0.9157 -0.0567 0.6210 0.164 Uiso 1 1 calc R U
H44B H 0.9343 -0.0395 0.5904 0.164 Uiso 1 1 calc R U
C45 C 0.9128(4) -0.1085(6) 0.5752(6) 0.137(3) Uani 1 1 d D .
H45A H 0.9241 -0.1107 0.5549 0.205 Uiso 1 1 calc R U
H45B H 0.8920 -0.1168 0.5633 0.205 Uiso 1 1 calc R U
H45C H 0.9208 -0.1330 0.5967 0.205 Uiso 1 1 calc R U
C46 C 0.8895(4) 0.0397(7) 0.6475(6) 0.137(3) Uani 1 1 d D .
H46A H 0.8794 0.0065 0.6488 0.164 Uiso 1 1 calc R U
H46B H 0.9088 0.0393 0.6671 0.164 Uiso 1 1 calc R U
C47 C 0.8711(4) 0.0836(7) 0.6553(6) 0.137(3) Uani 1 1 d D .
H47A H 0.8501 0.0782 0.6414 0.164 Uiso 1 1 calc R U
H47B H 0.8778 0.1164 0.6459 0.164 Uiso 1 1 calc R U
C48 C 0.8749(4) 0.0853(7) 0.7042(5) 0.137(3) Uani 1 1 d D .
H48A H 0.8955 0.0927 0.7175 0.205 Uiso 1 1 calc R U
H48B H 0.8692 0.0519 0.7133 0.205 Uiso 1 1 calc R U
H48C H 0.8622 0.1124 0.7108 0.205 Uiso 1 1 calc R U
C49 C 0.9491(2) 0.5352(3) 0.9656(3) 0.033(2) Uani 1 1 d . .
H49 H 0.9667 0.5400 0.9858 0.039 Uiso 1 1 calc R U
C50 C 0.9208(2) 0.5333(4) 0.9713(3) 0.038(2) Uani 1 1 d . .
H50 H 0.9156 0.5369 0.9960 0.046 Uiso 1 1 calc R U
C51 C 0.9241(2) 0.5035(4) 0.8072(3) 0.038(2) Uani 1 1 d . .
H51 H 0.9352 0.5005 0.7876 0.045 Uiso 1 1 calc R U
C52 C 0.8937(2) 0.4993(4) 0.8008(3) 0.037(2) Uani 1 1 d . .
H52 H 0.8806 0.4930 0.7757 0.045 Uiso 1 1 calc R U
C53 C 0.91842(19) 0.5227(3) 0.9071(3) 0.0261(19) Uani 1 1 d . .
C54 C 0.91117(19) 0.5138(3) 0.8646(3) 0.028(2) Uani 1 1 d . .
C55 C 0.9698(2) 0.4092(3) 0.9448(3) 0.036(2) Uani 1 1 d . .
H55A H 0.9785 0.4315 0.9678 0.044 Uiso 1 1 calc R U
H55B H 0.9483 0.4159 0.9377 0.044 Uiso 1 1 calc R U
C56 C 0.9743(2) 0.3520(4) 0.9594(3) 0.046(3) Uani 1 1 d . .
H56A H 0.9684 0.3287 0.9362 0.055 Uiso 1 1 calc R U
H56B H 0.9955 0.3461 0.9716 0.055 Uiso 1 1 calc R U
C57 C 0.9564(3) 0.3388(4) 0.9896(4) 0.057(3) Uani 1 1 d . .
H57A H 0.9353 0.3418 0.9769 0.086 Uiso 1 1 calc R U
H57B H 0.9616 0.3628 1.0121 0.086 Uiso 1 1 calc R U
H57C H 0.9609 0.3035 0.9992 0.086 Uiso 1 1 calc R U
C58 C 0.9675(2) 0.3881(4) 0.8599(3) 0.049(3) Uani 1 1 d . .
H58A H 0.9713 0.4029 0.8352 0.058 Uiso 1 1 calc R U
H58B H 0.9776 0.3542 0.8643 0.058 Uiso 1 1 calc R U
C59 C 0.9345(2) 0.3796(4) 0.8535(3) 0.052(3) Uani 1 1 d . .
H59A H 0.9243 0.4134 0.8512 0.063 Uiso 1 1 calc R U
H59B H 0.9306 0.3612 0.8767 0.063 Uiso 1 1 calc R U
C60 C 0.9222(3) 0.3471(5) 0.8145(4) 0.083(5) Uani 1 1 d . .
H60A H 0.9284 0.3111 0.8193 0.125 Uiso 1 1 calc R U
H60B H 0.9300 0.3610 0.7928 0.125 Uiso 1 1 calc R U
H60C H 0.9006 0.3490 0.8071 0.125 Uiso 1 1 calc R U
C61 C 1.0250(2) 0.4139(4) 0.9160(4) 0.059(3) Uani 1 1 d . .
H61A H 1.0349 0.4376 0.9009 0.071 Uiso 1 1 calc R U
H61B H 1.0328 0.4223 0.9445 0.071 Uiso 1 1 calc R U
C62 C 1.0354(3) 0.3616(5) 0.9102(6) 0.115(7) Uani 1 1 d . .
H62A H 1.0298 0.3532 0.8814 0.139 Uiso 1 1 calc R U
H62B H 1.0253 0.3366 0.9241 0.139 Uiso 1 1 calc R U
C63 C 1.0687(3) 0.3555(6) 0.9256(6) 0.111(6) Uani 1 1 d . .
H63A H 1.0740 0.3577 0.9548 0.167 Uiso 1 1 calc R U
H63B H 1.0788 0.3830 0.9146 0.167 Uiso 1 1 calc R U
H63C H 1.0748 0.3219 0.9174 0.167 Uiso 1 1 calc R U
C64 C 1.0083(3) 0.6523(7) 0.8855(5) 0.103(3) Uani 1 1 d D .
H64A H 1.0028 0.6890 0.8804 0.123 Uiso 1 1 calc R U
H64B H 1.0163 0.6487 0.9146 0.123 Uiso 1 1 calc R U
C65 C 1.0327(3) 0.6414(6) 0.8664(5) 0.103(3) Uani 1 1 d D .
H65A H 1.0254 0.6418 0.8371 0.123 Uiso 1 1 calc R U
H65B H 1.0413 0.6070 0.8746 0.123 Uiso 1 1 calc R U
C66 C 1.0576(3) 0.6864(6) 0.8807(5) 0.103(3) Uani 1 1 d D .
H66A H 1.0661 0.6834 0.9094 0.154 Uiso 1 1 calc R U
H66B H 1.0484 0.7203 0.8748 0.154 Uiso 1 1 calc R U
H66C H 1.0732 0.6824 0.8665 0.154 Uiso 1 1 calc R U
C67 C 0.9618(3) 0.6248(6) 0.8122(5) 0.107(3) Uani 1 1 d . .
H67A H 0.9744 0.6025 0.8001 0.129 Uiso 1 1 calc R U
H67B H 0.9414 0.6115 0.8033 0.129 Uiso 1 1 calc R U
C68 C 0.9621(3) 0.6753(6) 0.7956(5) 0.107(3) Uani 1 1 d . .
H68A H 0.9826 0.6886 0.8017 0.129 Uiso 1 1 calc R U
H68B H 0.9501 0.6991 0.8074 0.129 Uiso 1 1 calc R U
C69 C 0.9500(3) 0.6725(6) 0.7515(4) 0.107(3) Uani 1 1 d . .
H69A H 0.9285 0.6681 0.7456 0.161 Uiso 1 1 calc R U
H69B H 0.9588 0.6431 0.7408 0.161 Uiso 1 1 calc R U
H69C H 0.9547 0.7044 0.7392 0.161 Uiso 1 1 calc R U
C70 C 0.9442(4) 0.6497(5) 0.8888(5) 0.123(8) Uani 1 1 d D .
H70A H 0.9389 0.6818 0.8732 0.148 Uiso 1 1 calc R U
H70B H 0.9265 0.6276 0.8848 0.148 Uiso 1 1 calc R U
C71 C 0.9552(4) 0.6620(5) 0.9310(4) 0.116(8) Uani 1 1 d D .
H71A H 0.9705 0.6891 0.9339 0.140 Uiso 1 1 calc R U
H71B H 0.9646 0.6309 0.9452 0.140 Uiso 1 1 calc R U
C72 C 0.9295(3) 0.6820(6) 0.9518(4) 0.084(4) Uani 1 1 d D .
H72A H 0.9132 0.6573 0.9464 0.125 Uiso 1 1 calc R U
H72B H 0.9224 0.7157 0.9410 0.125 Uiso 1 1 calc R U
H72C H 0.9376 0.6849 0.9807 0.125 Uiso 1 1 calc R U
C73 C 0.8024(2) 0.5334(4) 0.9602(3) 0.043(3) Uani 1 1 d . .
H73 H 0.7917 0.5393 0.9798 0.051 Uiso 1 1 calc R U
C74 C 0.8318(2) 0.5247(4) 0.9675(3) 0.050(3) Uani 1 1 d . .
H74 H 0.8449 0.5235 0.9932 0.060 Uiso 1 1 calc R U
C75 C 0.77611(19) 0.5222(3) 0.8000(3) 0.031(2) Uani 1 1 d . .
H75 H 0.7587 0.5257 0.7792 0.038 Uiso 1 1 calc R U
C76 C 0.80430(19) 0.5119(3) 0.7952(3) 0.030(2) Uani 1 1 d . .
H76 H 0.8096 0.5068 0.7707 0.037 Uiso 1 1 calc R U
C77 C 0.8143(2) 0.5219(3) 0.9033(3) 0.030(2) Uani 1 1 d . .
C78 C 0.80674(19) 0.5186(3) 0.8599(2) 0.0244(18) Uani 1 1 d . .
C79 C 0.7467(2) 0.4060(4) 0.8447(3) 0.048(3) Uani 1 1 d . .
H79A H 0.7670 0.4129 0.8422 0.057 Uiso 1 1 calc R U
H79B H 0.7459 0.3697 0.8532 0.057 Uiso 1 1 calc R U
C80 C 0.7249(3) 0.4132(4) 0.8033(3) 0.056(3) Uani 1 1 d . .
H80A H 0.7049 0.4020 0.8046 0.068 Uiso 1 1 calc R U
H80B H 0.7239 0.4501 0.7959 0.068 Uiso 1 1 calc R U
C81 C 0.7348(3) 0.3818(6) 0.7718(4) 0.093(5) Uani 1 1 d . .
H81A H 0.7542 0.3942 0.7694 0.140 Uiso 1 1 calc R U
H81B H 0.7204 0.3857 0.7461 0.140 Uiso 1 1 calc R U
H81C H 0.7363 0.3454 0.7795 0.140 Uiso 1 1 calc R U
C82 C 0.7560(3) 0.4186(5) 0.9317(4) 0.067(3) Uani 1 1 d . .
H82A H 0.7561 0.4434 0.9535 0.081 Uiso 1 1 calc R U
H82B H 0.7438 0.3887 0.9356 0.081 Uiso 1 1 calc R U
C83 C 0.7873(3) 0.4001(5) 0.9354(4) 0.066(3) Uani 1 1 d . .
H83A H 0.7992 0.4285 0.9281 0.079 Uiso 1 1 calc R U
H83B H 0.7872 0.3712 0.9166 0.079 Uiso 1 1 calc R U
C84 C 0.8023(3) 0.3811(6) 0.9804(4) 0.098(5) Uani 1 1 d . .
H84A H 0.7898 0.3549 0.9883 0.147 Uiso 1 1 calc R U
H84B H 0.8043 0.4106 0.9986 0.147 Uiso 1 1 calc R U
H84C H 0.8218 0.3665 0.9815 0.147 Uiso 1 1 calc R U
C85 C 0.6983(3) 0.4390(5) 0.8818(6) 0.112(4) Uani 1 1 d . .
H85A H 0.6929 0.4612 0.9022 0.135 Uiso 1 1 calc R U
H85B H 0.6868 0.4513 0.8555 0.135 Uiso 1 1 calc R U
C86 C 0.6881(3) 0.3830(6) 0.8877(6) 0.112(4) Uani 1 1 d . .
H86A H 0.6949 0.3733 0.9161 0.135 Uiso 1 1 calc R U
H86B H 0.6971 0.3588 0.8719 0.135 Uiso 1 1 calc R U
C87 C 0.6526(3) 0.3786(6) 0.8738(6) 0.112(4) Uani 1 1 d . .
H87A H 0.6455 0.3970 0.8486 0.168 Uiso 1 1 calc R U
H87B H 0.6439 0.3940 0.8942 0.168 Uiso 1 1 calc R U
H87C H 0.6469 0.3423 0.8703 0.168 Uiso 1 1 calc R U
C88 C 0.7550(2) 0.6606(4) 0.8256(3) 0.040(2) Uani 1 1 d . .
H88A H 0.7714 0.6446 0.8166 0.047 Uiso 1 1 calc R U
H88B H 0.7364 0.6495 0.8070 0.047 Uiso 1 1 calc R U
C89 C 0.7575(3) 0.7197(4) 0.8220(3) 0.049(3) Uani 1 1 d . .
H89A H 0.7750 0.7319 0.8422 0.059 Uiso 1 1 calc R U
H89B H 0.7398 0.7361 0.8278 0.059 Uiso 1 1 calc R U
C90 C 0.7602(3) 0.7370(4) 0.7805(3) 0.061(3) Uani 1 1 d . .
H90A H 0.7421 0.7278 0.7606 0.091 Uiso 1 1 calc R U
H90B H 0.7771 0.7198 0.7741 0.091 Uiso 1 1 calc R U
H90C H 0.7630 0.7744 0.7804 0.091 Uiso 1 1 calc R U
C91 C 0.7289(3) 0.6752(4) 0.8945(4) 0.059(3) Uani 1 1 d . .
H91A H 0.7295 0.6648 0.9222 0.070 Uiso 1 1 calc R U
H91B H 0.7356 0.7115 0.8952 0.070 Uiso 1 1 calc R U
C92 C 0.6969(3) 0.6728(5) 0.8702(4) 0.071(4) Uani 1 1 d . .
H92A H 0.6896 0.6370 0.8705 0.085 Uiso 1 1 calc R U
H92B H 0.6961 0.6821 0.8423 0.085 Uiso 1 1 calc R U
C93 C 0.6761(3) 0.7104(5) 0.8871(6) 0.109(6) Uani 1 1 d . .
H93A H 0.6856 0.7442 0.8927 0.163 Uiso 1 1 calc R U
H93B H 0.6725 0.6960 0.9117 0.163 Uiso 1 1 calc R U
H93C H 0.6572 0.7143 0.8674 0.163 Uiso 1 1 calc R U
C94 C 0.7915(3) 0.6591(4) 0.9084(3) 0.051(3) Uani 1 1 d . .
H94A H 0.7893 0.6963 0.9134 0.061 Uiso 1 1 calc R U
H94B H 0.7953 0.6412 0.9345 0.061 Uiso 1 1 calc R U
C95 C 0.8189(2) 0.6519(5) 0.8912(4) 0.060(3) Uani 1 1 d . .
H95A H 0.8180 0.6773 0.8696 0.072 Uiso 1 1 calc R U
H95B H 0.8183 0.6170 0.8794 0.072 Uiso 1 1 calc R U
C96 C 0.8485(3) 0.6585(6) 0.9230(5) 0.105(6) Uani 1 1 d . .
H96A H 0.8479 0.6904 0.9379 0.157 Uiso 1 1 calc R U
H96B H 0.8648 0.6602 0.9098 0.157 Uiso 1 1 calc R U
H96C H 0.8515 0.6291 0.9413 0.157 Uiso 1 1 calc R U
C97 C 0.9125(2) 0.8893(4) 0.9144(3) 0.043(3) Uani 1 1 d . .
H97 H 0.9250 0.8643 0.9300 0.052 Uiso 1 1 calc R U
C98 C 0.8987(2) 0.9297(4) 0.9292(3) 0.039(2) Uani 1 1 d . .
H98 H 0.8998 0.9366 0.9565 0.047 Uiso 1 1 calc R U
C99 C 0.8740(2) 0.9295(4) 0.7579(3) 0.042(2) Uani 1 1 d . .
H99 H 0.8769 0.9151 0.7339 0.050 Uiso 1 1 calc R U
C100 C 0.8555(2) 0.9712(4) 0.7611(3) 0.045(3) Uani 1 1 d . .
H100 H 0.8436 0.9893 0.7392 0.054 Uiso 1 1 calc R U
C101 C 0.88717(18) 0.9347(3) 0.8642(3) 0.0257(19) Uani 1 1 d . .
C102 C 0.8765(2) 0.9456(3) 0.8212(3) 0.032(2) Uani 1 1 d . .
C103 C 0.9909(3) 0.8628(8) 0.8205(5) 0.119(4) Uani 1 1 d . .
H10C H 0.9948 0.8334 0.8393 0.142 Uiso 1 1 calc R U
H10D H 0.9829 0.8482 0.7936 0.142 Uiso 1 1 calc R U
C104 C 1.0204(3) 0.8864(8) 0.8205(5) 0.119(4) Uani 1 1 d . .
H10E H 1.0271 0.9081 0.8446 0.142 Uiso 1 1 calc R U
H10F H 1.0184 0.9087 0.7968 0.142 Uiso 1 1 calc R U
C105 C 1.0449(3) 0.8412(7) 0.8200(5) 0.119(4) Uani 1 1 d . .
H10G H 1.0350 0.8106 0.8064 0.178 Uiso 1 1 calc R U
H10H H 1.0550 0.8321 0.8474 0.178 Uiso 1 1 calc R U
H10I H 1.0594 0.8538 0.8059 0.178 Uiso 1 1 calc R U
C106 C 0.9755(3) 0.9344(7) 0.8789(5) 0.127(8) Uani 1 1 d D .
H10J H 0.9864 0.9648 0.8729 0.152 Uiso 1 1 calc R U
H10K H 0.9586 0.9474 0.8888 0.152 Uiso 1 1 calc R U
C107 C 0.9951(5) 0.9060(7) 0.9117(4) 0.148(10) Uani 1 1 d D .
H10L H 1.0126 0.8953 0.9023 0.178 Uiso 1 1 calc R U
H10M H 0.9847 0.8741 0.9160 0.178 Uiso 1 1 calc R U
C108 C 1.0066(5) 0.9317(6) 0.9528(4) 0.153(10) Uani 1 1 d D .
H10N H 0.9898 0.9401 0.9641 0.230 Uiso 1 1 calc R U
H10O H 1.0173 0.9633 0.9497 0.230 Uiso 1 1 calc R U
H10P H 1.0199 0.9079 0.9706 0.230 Uiso 1 1 calc R U
C109 C 0.9593(4) 0.9547(6) 0.7927(7) 0.143(9) Uani 1 1 d D .
H10Q H 0.9799 0.9631 0.7920 0.172 Uiso 1 1 calc R U
H10R H 0.9496 0.9399 0.7664 0.172 Uiso 1 1 calc R U
C110 C 0.9443(4) 1.0029(7) 0.7975(6) 0.140(9) Uani 1 1 d D .
H11C H 0.9502 1.0140 0.8257 0.168 Uiso 1 1 calc R U
H11D H 0.9227 0.9972 0.7905 0.168 Uiso 1 1 calc R U
C111 C 0.9519(4) 1.0456(6) 0.7710(5) 0.117(7) Uani 1 1 d D .
H11E H 0.9479 1.0335 0.7434 0.175 Uiso 1 1 calc R U
H11F H 0.9728 1.0545 0.7802 0.175 Uiso 1 1 calc R U
H11G H 0.9399 1.0762 0.7724 0.175 Uiso 1 1 calc R U
C112 C 0.8805(2) 0.7275(3) 0.8100(3) 0.048(3) Uani 1 1 d . .
H11H H 0.8925 0.7236 0.7902 0.057 Uiso 1 1 calc R U
H11I H 0.8930 0.7168 0.8362 0.057 Uiso 1 1 calc R U
C113 C 0.8539(3) 0.6894(4) 0.7986(4) 0.063(4) Uani 1 1 d . .
H11J H 0.8431 0.6956 0.7706 0.076 Uiso 1 1 calc R U
H11K H 0.8401 0.6961 0.8157 0.076 Uiso 1 1 calc R U
C114 C 0.8642(3) 0.6321(4) 0.8034(5) 0.094(6) Uani 1 1 d . .
H11L H 0.8714 0.6240 0.8318 0.141 Uiso 1 1 calc R U
H11M H 0.8801 0.6267 0.7899 0.141 Uiso 1 1 calc R U
H11N H 0.8475 0.6094 0.7917 0.141 Uiso 1 1 calc R U
C115 C 0.8415(3) 0.8069(4) 0.7673(5) 0.078(5) Uani 1 1 d . .
H11O H 0.8238 0.7879 0.7705 0.094 Uiso 1 1 calc R U
H11P H 0.8364 0.8440 0.7658 0.094 Uiso 1 1 calc R U
C116 C 0.8476(4) 0.7909(5) 0.7274(5) 0.099(6) Uani 1 1 d . .
H11Q H 0.8601 0.7597 0.7314 0.118 Uiso 1 1 calc R U
H11R H 0.8585 0.8188 0.7178 0.118 Uiso 1 1 calc R U
C117 C 0.8177(4) 0.7793(6) 0.6946(5) 0.134(8) Uani 1 1 d . .
H11S H 0.8214 0.7816 0.6680 0.201 Uiso 1 1 calc R U
H11T H 0.8027 0.8047 0.6969 0.201 Uiso 1 1 calc R U
H11U H 0.8107 0.7446 0.6987 0.201 Uiso 1 1 calc R U
C118 C 0.8561(4) 0.7904(7) 0.8597(7) 0.167(6) Uani 1 1 d D .
H11V H 0.8460 0.7566 0.8582 0.201 Uiso 1 1 calc R U
H11W H 0.8732 0.7891 0.8831 0.201 Uiso 1 1 calc R U
C119 C 0.8362(4) 0.8289(7) 0.8673(6) 0.167(6) Uani 1 1 d D .
H11X H 0.8177 0.8282 0.8461 0.201 Uiso 1 1 calc R U
H11Y H 0.8452 0.8635 0.8676 0.201 Uiso 1 1 calc R U
C120 C 0.8293(4) 0.8172(7) 0.9095(6) 0.167(6) Uani 1 1 d D .
H12D H 0.8465 0.8264 0.9309 0.251 Uiso 1 1 calc R U
H12E H 0.8249 0.7805 0.9113 0.251 Uiso 1 1 calc R U
H12F H 0.8123 0.8377 0.9122 0.251 Uiso 1 1 calc R U
C121 C 0.8468(2) 0.1095(4) 0.9588(3) 0.041(2) Uani 1 1 d . .
H121 H 0.8474 0.1274 0.9828 0.049 Uiso 1 1 calc R U
C122 C 0.8601(2) 0.0617(4) 0.9548(3) 0.037(2) Uani 1 1 d . .
H122 H 0.8709 0.0418 0.9765 0.045 Uiso 1 1 calc R U
C123 C 0.8005(2) 0.1440(3) 0.8024(3) 0.038(2) Uani 1 1 d . .
H123 H 0.7893 0.1708 0.7872 0.045 Uiso 1 1 calc R U
C124 C 0.8109(2) 0.0995(4) 0.7868(3) 0.038(2) Uani 1 1 d . .
H124 H 0.8076 0.0909 0.7595 0.046 Uiso 1 1 calc R U
C125 C 0.83858(19) 0.0875(3) 0.8951(3) 0.028(2) Uani 1 1 d . .
C126 C 0.82548(19) 0.0972(3) 0.8531(3) 0.029(2) Uani 1 1 d . .
C127 C 0.8607(3) 0.2361(4) 0.8407(3) 0.053(3) Uani 1 1 d . .
H12G H 0.8421 0.2396 0.8198 0.064 Uiso 1 1 calc R U
H12H H 0.8726 0.2673 0.8392 0.064 Uiso 1 1 calc R U
C128 C 0.8775(3) 0.1894(4) 0.8299(4) 0.060(3) Uani 1 1 d . .
H12I H 0.8961 0.1853 0.8506 0.072 Uiso 1 1 calc R U
H12J H 0.8655 0.1580 0.8303 0.072 Uiso 1 1 calc R U
C129 C 0.8848(4) 0.1928(5) 0.7897(5) 0.108(6) Uani 1 1 d . .
H12K H 0.8963 0.2242 0.7886 0.163 Uiso 1 1 calc R U
H12L H 0.8665 0.1939 0.7686 0.163 Uiso 1 1 calc R U
H12M H 0.8964 0.1626 0.7859 0.163 Uiso 1 1 calc R U
C130 C 0.8865(2) 0.2163(4) 0.9244(4) 0.053(3) Uani 1 1 d . .
H13C H 0.8889 0.1787 0.9214 0.063 Uiso 1 1 calc R U
H13D H 0.9030 0.2334 0.9160 0.063 Uiso 1 1 calc R U
C131 C 0.8898(3) 0.2280(5) 0.9689(4) 0.070(4) Uani 1 1 d . .
H13E H 0.8722 0.2149 0.9770 0.084 Uiso 1 1 calc R U
H13F H 0.8907 0.2658 0.9731 0.084 Uiso 1 1 calc R U
C132 C 0.9180(3) 0.2026(6) 0.9952(4) 0.100(6) Uani 1 1 d . .
H13G H 0.9353 0.2142 0.9863 0.150 Uiso 1 1 calc R U
H13H H 0.9163 0.1650 0.9928 0.150 Uiso 1 1 calc R U
H13I H 0.9201 0.2125 1.0230 0.150 Uiso 1 1 calc R U
C133 C 0.8470(2) 0.3067(4) 0.8997(3) 0.048(3) Uani 1 1 d . .
H13J H 0.8293 0.3196 0.8801 0.058 Uiso 1 1 calc R U
H13K H 0.8430 0.3099 0.9264 0.058 Uiso 1 1 calc R U
C134 C 0.8731(3) 0.3427(4) 0.8984(4) 0.059(3) Uani 1 1 d . .
H13L H 0.8762 0.3425 0.8711 0.071 Uiso 1 1 calc R U
H13M H 0.8912 0.3290 0.9166 0.071 Uiso 1 1 calc R U
C135 C 0.8684(3) 0.3981(4) 0.9103(4) 0.077(4) Uani 1 1 d . .
H13N H 0.8639 0.3984 0.9365 0.115 Uiso 1 1 calc R U
H13O H 0.8519 0.4134 0.8905 0.115 Uiso 1 1 calc R U
H13P H 0.8863 0.4182 0.9114 0.115 Uiso 1 1 calc R U
C136 C 0.7662(3) 0.1015(5) 0.9424(4) 0.086(3) Uani 1 1 d . .
H13Q H 0.7809 0.1166 0.9651 0.103 Uiso 1 1 calc R U
H13R H 0.7472 0.0997 0.9503 0.103 Uiso 1 1 calc R U
C137 C 0.7750(3) 0.0509(5) 0.9371(4) 0.086(3) Uani 1 1 d . .
H13S H 0.7938 0.0516 0.9286 0.103 Uiso 1 1 calc R U
H13T H 0.7599 0.0340 0.9158 0.103 Uiso 1 1 calc R U
C138 C 0.7795(3) 0.0183(5) 0.9769(4) 0.086(3) Uani 1 1 d . .
H13U H 0.7602 0.0097 0.9816 0.129 Uiso 1 1 calc R U
H13V H 0.7908 0.0385 0.9993 0.129 Uiso 1 1 calc R U
H13W H 0.7902 -0.0136 0.9744 0.129 Uiso 1 1 calc R U
C139 C 0.7410(2) 0.1115(4) 0.8548(3) 0.044(3) Uani 1 1 d . .
H13X H 0.7550 0.0877 0.8465 0.052 Uiso 1 1 calc R U
H13Y H 0.7257 0.0902 0.8625 0.052 Uiso 1 1 calc R U
C140 C 0.7260(2) 0.1452(4) 0.8187(3) 0.043(2) Uani 1 1 d . .
H14C H 0.7404 0.1710 0.8138 0.051 Uiso 1 1 calc R U
H14D H 0.7093 0.1641 0.8250 0.051 Uiso 1 1 calc R U
C141 C 0.7144(3) 0.1129(4) 0.7801(3) 0.064(4) Uani 1 1 d . .
H14E H 0.7008 0.0862 0.7851 0.096 Uiso 1 1 calc R U
H14F H 0.7311 0.0965 0.7723 0.096 Uiso 1 1 calc R U
H14G H 0.7040 0.1355 0.7586 0.096 Uiso 1 1 calc R U
C142 C 0.7342(2) 0.1953(4) 0.9105(3) 0.050(3) Uani 1 1 d . .
H14H H 0.7436 0.2123 0.9360 0.060 Uiso 1 1 calc R U
H14I H 0.7308 0.2222 0.8896 0.060 Uiso 1 1 calc R U
C143 C 0.7040(3) 0.1751(6) 0.9137(4) 0.083(4) Uani 1 1 d . .
H14J H 0.7071 0.1468 0.9336 0.099 Uiso 1 1 calc R U
H14K H 0.6936 0.1604 0.8877 0.099 Uiso 1 1 calc R U
C144 C 0.6841(3) 0.2167(7) 0.9259(5) 0.113(6) Uani 1 1 d . .
H14L H 0.6812 0.2452 0.9068 0.170 Uiso 1 1 calc R U
H14M H 0.6936 0.2297 0.9525 0.170 Uiso 1 1 calc R U
H14N H 0.6649 0.2015 0.9262 0.170 Uiso 1 1 calc R U
Cl1 Cl 0.83522(5) 0.49644(9) 0.70300(7) 0.0379(5) Uani 1 1 d . .
Cl2 Cl 0.80665(5) 0.50841(8) 0.59732(7) 0.0344(5) Uani 1 1 d . .
Cl3 Cl 0.96729(6) 0.03884(9) 0.64516(8) 0.0479(7) Uani 1 1 d . .
Cl4 Cl 0.94185(6) 0.05348(10) 0.53602(9) 0.0549(7) Uani 1 1 d . .
Cl5 Cl 1.01890(5) 0.53934(9) 0.94398(8) 0.0410(6) Uani 1 1 d . .
Cl6 Cl 1.00480(5) 0.50990(10) 0.83826(8) 0.0442(6) Uani 1 1 d . .
Cl7 Cl 0.72435(5) 0.55434(9) 0.93172(7) 0.0373(5) Uani 1 1 d . .
Cl8 Cl 0.70600(5) 0.54892(10) 0.82351(7) 0.0396(6) Uani 1 1 d . .
Cl9 Cl 0.94211(6) 0.78743(9) 0.86880(9) 0.0503(7) Uani 1 1 d . .
Cl10 Cl 0.92342(7) 0.81925(11) 0.76337(9) 0.0570(7) Uani 1 1 d . .
Cl11 Cl 0.80800(6) 0.23097(9) 0.95555(8) 0.0443(6) Uani 1 1 d . .
Cl12 Cl 0.77894(6) 0.25482(8) 0.85027(7) 0.0401(6) Uani 1 1 d . .
N1 N 0.84371(15) 0.4015(3) 0.5974(2) 0.0267(16) Uani 1 1 d . .
N2 N 0.86123(16) 0.3257(3) 0.5766(2) 0.0283(16) Uani 1 1 d . .
N3 N 0.86391(15) 0.3893(3) 0.6749(2) 0.0270(16) Uani 1 1 d . .
N4 N 0.88608(16) 0.3110(3) 0.6738(2) 0.0327(18) Uani 1 1 d . .
H4A H 0.8925 0.2826 0.6650 0.039 Uiso 1 1 calc R U
N5 N 0.93338(16) 0.1470(3) 0.6422(2) 0.0317(17) Uani 1 1 d . .
N6 N 0.91384(17) 0.2199(3) 0.6622(2) 0.0332(18) Uani 1 1 d . .
N7 N 0.91519(16) 0.1605(3) 0.5645(2) 0.0326(18) Uani 1 1 d . .
N8 N 0.89042(17) 0.2357(3) 0.5643(2) 0.0371(19) Uani 1 1 d . .
H8N H 0.8827 0.2633 0.5724 0.045 Uiso 1 1 calc R U
N9 N 0.94758(14) 0.5287(2) 0.9250(2) 0.0253(16) Uani 1 1 d . .
N10 N 0.90123(16) 0.5253(3) 0.9342(2) 0.0293(17) Uani 1 1 d . .
H10 H 0.8819 0.5225 0.9293 0.035 Uiso 1 1 calc R U
N11 N 0.93554(16) 0.5130(3) 0.8482(2) 0.0330(18) Uani 1 1 d . .
N12 N 0.88499(16) 0.5058(3) 0.8367(2) 0.0316(18) Uani 1 1 d . .
N13 N 0.79047(16) 0.5323(3) 0.9192(2) 0.0302(17) Uani 1 1 d . .
N14 N 0.84023(17) 0.5179(3) 0.9317(2) 0.039(2) Uani 1 1 d . .
N15 N 0.77781(14) 0.5265(3) 0.8410(2) 0.0228(15) Uani 1 1 d . .
N16 N 0.82315(16) 0.5104(3) 0.8327(2) 0.0277(16) Uani 1 1 d . .
H16N H 0.8423 0.5051 0.8382 0.033 Uiso 1 1 calc R U
N17 N 0.90519(16) 0.8918(3) 0.8730(2) 0.0321(18) Uani 1 1 d . .
N18 N 0.88292(17) 0.9579(3) 0.8973(2) 0.0365(19) Uani 1 1 d . .
H18N H 0.8722 0.9855 0.8983 0.044 Uiso 1 1 calc R U
N19 N 0.88745(16) 0.9132(3) 0.7969(2) 0.0320(18) Uani 1 1 d . .
N20 N 0.85716(17) 0.9821(3) 0.8010(2) 0.0362(19) Uani 1 1 d . .
N21 N 0.83258(16) 0.1256(3) 0.9202(2) 0.0314(17) Uani 1 1 d . .
N22 N 0.85514(16) 0.0477(3) 0.9150(2) 0.0328(18) Uani 1 1 d . .
N23 N 0.80962(15) 0.1422(3) 0.8440(2) 0.0271(16) Uani 1 1 d . .
N24 N 0.82676(17) 0.0701(3) 0.8189(2) 0.0342(18) Uani 1 1 d . .
H24N H 0.8357 0.0406 0.8176 0.041 Uiso 1 1 calc R U
Os1 Os 0.83757(2) 0.44989(2) 0.64368(2) 0.02532(8) Uani 1 1 d . .
Os2 Os 0.93979(2) 0.09835(2) 0.59636(2) 0.03570(10) Uani 1 1 d . .
Os3 Os 0.97748(2) 0.52329(2) 0.88818(2) 0.02945(9) Uani 1 1 d . .
Os4 Os 0.74886(2) 0.54081(2) 0.87879(2) 0.02468(8) Uani 1 1 d . .
Os5 Os 0.91487(2) 0.85210(2) 0.82440(2) 0.03528(10) Uani 1 1 d . .
Os6 Os 0.80704(2) 0.18906(2) 0.89310(2) 0.02869(9) Uani 1 1 d . .
P1 P 0.88090(5) 0.49990(9) 0.63866(7) 0.0295(5) Uani 1 1 d . .
P2 P 0.79357(5) 0.40161(9) 0.64834(8) 0.0344(6) Uani 1 1 d . .
P3 P 0.98707(6) 0.13845(11) 0.59722(9) 0.0440(7) Uani 1 1 d . .
P4 P 0.89429(6) 0.05128(10) 0.59646(9) 0.0423(7) Uani 1 1 d . .
P5 P 0.98439(5) 0.43157(9) 0.90271(8) 0.0336(6) Uani 1 1 d . .
P6 P 0.97461(6) 0.61464(10) 0.87195(10) 0.0500(8) Uani 1 1 d . .
P7 P 0.73847(7) 0.44944(10) 0.88432(8) 0.0444(7) Uani 1 1 d . .
P8 P 0.75538(6) 0.63441(9) 0.87596(8) 0.0348(6) Uani 1 1 d . .
P9 P 0.96064(6) 0.90133(11) 0.83295(11) 0.0543(8) Uani 1 1 d . .
P10 P 0.87149(6) 0.79638(10) 0.81293(9) 0.0438(7) Uani 1 1 d . .
P11 P 0.85123(6) 0.23660(9) 0.88955(8) 0.0372(6) Uani 1 1 d . .
P12 P 0.76123(6) 0.14813(9) 0.89907(8) 0.0348(6) Uani 1 1 d . .

loop_
_atom_site_aniso_label
_atom_site_aniso_U_11
_atom_site_aniso_U_22
_atom_site_aniso_U_33
_atom_site_aniso_U_23
_atom_site_aniso_U_13
_atom_site_aniso_U_12
C1 0.035(5) 0.044(5) 0.021(5) 0.001(4) 0.009(4) 0.007(4)
C2 0.036(5) 0.034(5) 0.027(5) 0.005(4) 0.001(4) 0.013(4)
C3 0.030(5) 0.044(5) 0.026(5) 0.008(4) 0.004(4) 0.010(4)
C4 0.040(6) 0.050(6) 0.024(5) -0.003(4) 0.002(4) 0.007(5)
C5 0.028(5) 0.034(5) 0.023(5) 0.003(4) 0.002(4) 0.008(4)
C6 0.021(4) 0.029(5) 0.031(5) 0.007(4) 0.006(4) 0.008(3)
C7 0.019(5) 0.051(6) 0.049(6) 0.008(5) 0.010(4) 0.004(4)
C8 0.035(6) 0.057(7) 0.048(7) 0.016(5) 0.010(5) 0.012(5)
C9 0.042(7) 0.081(9) 0.074(9) 0.042(7) 0.018(6) 0.013(6)
C10 0.033(5) 0.048(6) 0.037(6) 0.011(4) 0.013(4) 0.008(4)
C11 0.032(6) 0.083(8) 0.056(7) 0.016(6) 0.015(5) -0.006(6)
C12 0.060(8) 0.060(7) 0.060(8) 0.018(6) 0.024(6) -0.002(6)
C13 0.038(6) 0.036(5) 0.040(6) -0.004(4) 0.010(5) 0.000(4)
C14 0.042(6) 0.044(6) 0.058(7) -0.002(5) 0.004(5) 0.007(5)
C15 0.083(10) 0.072(9) 0.080(10) -0.039(7) 0.001(8) 0.015(7)
C16 0.044(6) 0.042(6) 0.057(7) 0.016(5) 0.032(5) 0.018(5)
C17 0.034(6) 0.064(7) 0.095(10) 0.010(7) 0.046(6) 0.007(5)
C18 0.053(8) 0.096(11) 0.194(18) 0.010(11) 0.086(10) 0.018(8)
C19 0.037(6) 0.043(6) 0.061(7) -0.012(5) 0.012(5) 0.004(5)
C20 0.031(6) 0.074(8) 0.058(8) -0.005(6) 0.005(5) 0.008(5)
C21 0.079(10) 0.115(12) 0.064(9) -0.019(8) 0.013(8) 0.003(9)
C22 0.041(6) 0.049(6) 0.072(8) 0.026(6) 0.028(6) 0.011(5)
C23 0.077(10) 0.089(10) 0.070(9) 0.026(8) 0.042(8) 0.027(8)
C24 0.104(13) 0.157(16) 0.147(16) 0.120(14) 0.049(12) 0.026(12)
C25 0.034(5) 0.026(5) 0.046(6) 0.001(4) 0.006(4) 0.007(4)
C26 0.041(6) 0.042(6) 0.029(5) 0.002(4) 0.010(4) 0.002(4)
C27 0.043(6) 0.052(6) 0.031(6) -0.010(5) 0.015(5) 0.012(5)
C28 0.056(7) 0.045(6) 0.032(6) -0.001(4) 0.014(5) 0.012(5)
C29 0.025(5) 0.032(5) 0.037(6) 0.000(4) 0.013(4) 0.008(4)
C30 0.025(5) 0.026(4) 0.031(5) -0.003(4) 0.011(4) 0.002(3)
C31 0.045(7) 0.053(7) 0.064(8) -0.010(6) 0.010(6) 0.004(5)
C32 0.061(8) 0.069(8) 0.060(8) -0.012(6) 0.029(6) 0.002(6)
C33 0.183(18) 0.058(9) 0.062(10) 0.021(7) -0.013(10) -0.002(10)
C34 0.030(6) 0.071(8) 0.071(9) 0.003(6) 0.010(6) -0.008(5)
C35 0.069(9) 0.081(9) 0.059(8) -0.016(7) 0.006(7) -0.024(7)
C36 0.133(15) 0.147(15) 0.059(10) -0.038(9) 0.037(10) -0.074(12)
C37 0.048(4) 0.082(6) 0.137(8) 0.018(5) 0.052(5) 0.027(4)
C38 0.048(4) 0.082(6) 0.137(8) 0.018(5) 0.052(5) 0.027(4)
C39 0.048(4) 0.082(6) 0.137(8) 0.018(5) 0.052(5) 0.027(4)
C40 0.076(4) 0.118(5) 0.198(7) 0.035(5) -0.002(5) -0.032(3)
C41 0.076(4) 0.118(5) 0.198(7) 0.035(5) -0.002(5) -0.032(3)
C42 0.076(4) 0.118(5) 0.198(7) 0.035(5) -0.002(5) -0.032(3)
C43 0.076(4) 0.118(5) 0.198(7) 0.035(5) -0.002(5) -0.032(3)
C44 0.076(4) 0.118(5) 0.198(7) 0.035(5) -0.002(5) -0.032(3)
C45 0.076(4) 0.118(5) 0.198(7) 0.035(5) -0.002(5) -0.032(3)
C46 0.076(4) 0.118(5) 0.198(7) 0.035(5) -0.002(5) -0.032(3)
C47 0.076(4) 0.118(5) 0.198(7) 0.035(5) -0.002(5) -0.032(3)
C48 0.076(4) 0.118(5) 0.198(7) 0.035(5) -0.002(5) -0.032(3)
C49 0.032(5) 0.036(5) 0.028(5) 0.001(4) 0.001(4) -0.005(4)
C50 0.045(6) 0.043(6) 0.026(5) -0.007(4) 0.005(4) -0.005(4)
C51 0.030(5) 0.046(6) 0.039(6) -0.011(4) 0.010(4) 0.000(4)
C52 0.021(5) 0.048(6) 0.038(6) -0.012(4) -0.004(4) 0.005(4)
C53 0.026(5) 0.023(4) 0.028(5) -0.007(4) 0.004(4) 0.003(3)
C54 0.022(5) 0.024(4) 0.036(5) -0.008(4) 0.002(4) 0.005(3)
C55 0.034(5) 0.028(5) 0.046(6) -0.006(4) 0.007(5) 0.003(4)
C56 0.044(6) 0.031(5) 0.064(7) 0.004(5) 0.018(5) 0.006(4)
C57 0.059(8) 0.042(6) 0.070(8) 0.004(6) 0.013(6) -0.010(5)
C58 0.061(7) 0.041(6) 0.041(6) 0.002(5) 0.007(5) 0.009(5)
C59 0.045(7) 0.052(7) 0.057(7) -0.009(5) 0.008(6) -0.014(5)
C60 0.098(11) 0.096(10) 0.044(8) -0.019(7) -0.007(7) -0.043(9)
C61 0.042(7) 0.046(7) 0.092(10) 0.004(6) 0.019(6) 0.010(5)
C62 0.054(9) 0.062(9) 0.23(2) 0.006(11) 0.028(11) 0.030(7)
C63 0.062(10) 0.095(11) 0.187(18) 0.056(11) 0.051(11) 0.044(8)
C64 0.069(6) 0.133(8) 0.101(8) 0.006(6) 0.011(5) -0.035(6)
C65 0.069(6) 0.133(8) 0.101(8) 0.006(6) 0.011(5) -0.035(6)
C66 0.069(6) 0.133(8) 0.101(8) 0.006(6) 0.011(5) -0.035(6)
C67 0.080(6) 0.116(8) 0.100(7) 0.027(6) -0.027(5) 0.001(6)
C68 0.080(6) 0.116(8) 0.100(7) 0.027(6) -0.027(5) 0.001(6)
C69 0.080(6) 0.116(8) 0.100(7) 0.027(6) -0.027(5) 0.001(6)
C70 0.094(12) 0.057(9) 0.19(2) 0.030(11) -0.022(13) -0.015(8)
C71 0.25(2) 0.024(7) 0.063(10) -0.007(6) 0.007(12) -0.024(9)
C72 0.062(9) 0.106(12) 0.092(11) -0.006(9) 0.039(8) 0.000(8)
C73 0.033(5) 0.075(7) 0.022(5) -0.008(5) 0.009(4) 0.017(5)
C74 0.033(6) 0.092(9) 0.023(5) -0.005(5) 0.003(4) 0.020(6)
C75 0.025(5) 0.039(5) 0.029(5) -0.004(4) 0.004(4) -0.001(4)
C76 0.027(5) 0.048(5) 0.018(5) -0.002(4) 0.009(4) -0.002(4)
C77 0.032(5) 0.034(5) 0.023(5) -0.006(4) 0.006(4) 0.007(4)
C78 0.028(5) 0.030(4) 0.018(4) -0.007(3) 0.012(4) 0.004(4)
C79 0.056(7) 0.033(5) 0.054(7) -0.011(5) 0.015(6) -0.003(5)
C80 0.073(8) 0.050(7) 0.051(7) -0.012(5) 0.025(6) -0.014(6)
C81 0.106(12) 0.112(12) 0.069(10) -0.043(9) 0.035(9) -0.009(10)
C82 0.077(9) 0.062(8) 0.069(9) 0.007(6) 0.031(7) 0.010(7)
C83 0.077(9) 0.056(8) 0.065(9) -0.003(6) 0.017(7) 0.000(7)
C84 0.084(11) 0.124(13) 0.092(12) 0.056(10) 0.032(9) 0.035(10)
C85 0.101(7) 0.070(6) 0.185(10) -0.024(6) 0.073(7) -0.039(5)
C86 0.101(7) 0.070(6) 0.185(10) -0.024(6) 0.073(7) -0.039(5)
C87 0.101(7) 0.070(6) 0.185(10) -0.024(6) 0.073(7) -0.039(5)
C88 0.034(6) 0.039(5) 0.045(6) 0.002(4) 0.009(5) -0.003(4)
C89 0.055(7) 0.045(6) 0.051(7) 0.012(5) 0.022(6) 0.000(5)
C90 0.067(8) 0.051(7) 0.061(8) 0.003(6) 0.012(7) -0.008(6)
C91 0.092(10) 0.031(6) 0.068(8) 0.001(5) 0.050(7) 0.003(6)
C92 0.049(8) 0.063(8) 0.108(11) 0.010(7) 0.033(8) 0.011(6)
C93 0.077(10) 0.061(9) 0.21(2) -0.030(10) 0.085(12) -0.007(7)
C94 0.072(8) 0.039(6) 0.040(6) -0.006(5) 0.008(6) -0.008(5)
C95 0.043(7) 0.065(8) 0.071(9) 0.008(6) 0.014(6) -0.017(6)
C96 0.041(8) 0.114(12) 0.135(15) 0.013(10) -0.024(9) -0.026(8)
C97 0.042(6) 0.033(5) 0.048(7) 0.005(5) -0.002(5) 0.004(4)
C98 0.050(6) 0.039(5) 0.030(5) 0.005(4) 0.015(5) 0.012(5)
C99 0.042(6) 0.043(6) 0.041(6) -0.006(5) 0.012(5) 0.004(5)
C100 0.044(6) 0.046(6) 0.039(6) 0.006(5) 0.000(5) 0.001(5)
C101 0.025(5) 0.017(4) 0.037(5) 0.000(4) 0.013(4) -0.001(3)
C102 0.034(5) 0.019(4) 0.041(6) -0.006(4) 0.006(4) -0.008(4)
C103 0.072(6) 0.190(12) 0.107(8) -0.025(7) 0.048(6) -0.006(7)
C104 0.072(6) 0.190(12) 0.107(8) -0.025(7) 0.048(6) -0.006(7)
C105 0.072(6) 0.190(12) 0.107(8) -0.025(7) 0.048(6) -0.006(7)
C106 0.063(10) 0.169(18) 0.154(18) -0.109(15) 0.036(11) -0.036(11)
C107 0.25(3) 0.141(16) 0.055(11) 0.019(10) 0.031(13) 0.121(17)
C108 0.25(3) 0.111(14) 0.083(13) -0.005(10) 0.011(14) -0.126(16)
C109 0.057(10) 0.087(13) 0.28(3) -0.002(15) 0.038(14) -0.017(9)
C110 0.104(15) 0.138(17) 0.159(19) 0.062(15) -0.005(13) -0.064(13)
C111 0.116(14) 0.122(14) 0.097(13) 0.063(11) -0.004(11) -0.027(11)
C112 0.037(6) 0.028(5) 0.068(8) 0.003(5) -0.007(5) 0.001(4)
C113 0.055(7) 0.042(6) 0.083(9) 0.012(6) -0.003(7) -0.015(5)
C114 0.078(10) 0.033(6) 0.139(14) 0.018(7) -0.034(9) -0.019(6)
C115 0.060(8) 0.024(6) 0.126(13) -0.010(7) -0.025(8) 0.011(5)
C116 0.121(14) 0.052(8) 0.090(12) 0.020(8) -0.035(10) -0.018(8)
C117 0.153(17) 0.070(10) 0.121(14) -0.018(9) -0.079(13) 0.018(10)
C118 0.154(11) 0.147(11) 0.246(16) -0.101(11) 0.136(10) -0.088(9)
C119 0.154(11) 0.147(11) 0.246(16) -0.101(11) 0.136(10) -0.088(9)
C120 0.154(11) 0.147(11) 0.246(16) -0.101(11) 0.136(10) -0.088(9)
C121 0.052(6) 0.035(5) 0.031(6) 0.002(4) 0.003(5) -0.010(5)
C122 0.036(5) 0.044(6) 0.032(6) 0.008(4) 0.008(4) -0.005(4)
C123 0.046(6) 0.032(5) 0.035(6) 0.008(4) 0.009(5) 0.015(4)
C124 0.042(6) 0.044(6) 0.027(5) 0.003(4) 0.007(4) 0.006(4)
C125 0.033(5) 0.025(4) 0.027(5) 0.001(4) 0.009(4) -0.003(4)
C126 0.029(5) 0.021(4) 0.035(5) -0.002(4) 0.004(4) -0.008(3)
C127 0.073(8) 0.023(5) 0.072(8) -0.004(5) 0.035(7) -0.009(5)
C128 0.066(8) 0.051(7) 0.075(9) -0.009(6) 0.042(7) -0.005(6)
C129 0.175(18) 0.073(10) 0.113(13) -0.016(9) 0.104(13) -0.023(10)
C130 0.028(6) 0.042(6) 0.087(9) 0.007(6) 0.011(6) -0.009(4)
C131 0.078(9) 0.069(8) 0.055(8) -0.012(6) 0.001(7) -0.026(7)
C132 0.091(11) 0.090(11) 0.094(12) 0.024(9) -0.028(9) -0.024(9)
C133 0.049(7) 0.036(6) 0.058(7) -0.003(5) 0.011(5) -0.012(5)
C134 0.055(7) 0.042(6) 0.083(9) -0.011(6) 0.023(7) -0.006(5)
C135 0.084(10) 0.049(7) 0.111(12) -0.030(7) 0.049(9) -0.026(7)
C136 0.087(6) 0.068(5) 0.106(7) 0.038(5) 0.030(5) 0.004(5)
C137 0.087(6) 0.068(5) 0.106(7) 0.038(5) 0.030(5) 0.004(5)
C138 0.087(6) 0.068(5) 0.106(7) 0.038(5) 0.030(5) 0.004(5)
C139 0.032(5) 0.043(6) 0.051(7) 0.000(5) 0.002(5) -0.003(4)
C140 0.039(6) 0.042(6) 0.047(6) 0.003(5) 0.009(5) -0.007(4)
C141 0.071(9) 0.064(8) 0.051(8) -0.004(6) 0.004(6) -0.027(6)
C142 0.041(6) 0.062(7) 0.052(7) -0.004(5) 0.019(5) -0.009(5)
C143 0.057(9) 0.128(13) 0.073(10) -0.018(9) 0.035(7) -0.004(8)
C144 0.066(10) 0.195(19) 0.087(12) -0.039(12) 0.033(9) 0.021(11)
Cl1 0.0419(14) 0.0439(13) 0.0314(13) -0.0025(10) 0.0159(10) 0.0129(10)
Cl2 0.0292(12) 0.0344(12) 0.0404(14) 0.0116(10) 0.0101(10) 0.0111(9)
Cl3 0.0373(14) 0.0373(13) 0.0647(18) -0.0027(12) 0.0040(12) 0.0136(10)
Cl4 0.0527(17) 0.0496(15) 0.0608(18) -0.0195(13) 0.0107(14) 0.0172(13)
Cl5 0.0231(11) 0.0417(13) 0.0523(15) -0.0057(11) -0.0021(11) 0.0010(10)
Cl6 0.0288(12) 0.0541(15) 0.0551(16) 0.0022(12) 0.0208(11) 0.0108(11)
Cl7 0.0395(13) 0.0394(13) 0.0399(14) -0.0004(10) 0.0229(11) 0.0023(10)
Cl8 0.0259(12) 0.0536(14) 0.0368(13) -0.0038(11) 0.0026(10) 0.0016(10)
Cl9 0.0457(15) 0.0294(12) 0.0662(18) -0.0003(11) -0.0053(13) 0.0095(10)
Cl10 0.0564(18) 0.0541(17) 0.0643(19) -0.0139(14) 0.0219(15) 0.0053(13)
Cl11 0.0557(16) 0.0381(13) 0.0413(15) -0.0127(11) 0.0164(12) -0.0095(11)
Cl12 0.0499(15) 0.0248(11) 0.0463(15) 0.0062(10) 0.0129(12) 0.0021(10)
N1 0.025(4) 0.035(4) 0.021(4) 0.008(3) 0.008(3) 0.011(3)
N2 0.034(4) 0.036(4) 0.018(4) -0.003(3) 0.012(3) 0.006(3)
N3 0.022(4) 0.028(4) 0.034(4) 0.001(3) 0.011(3) 0.009(3)
N4 0.041(5) 0.030(4) 0.028(4) -0.001(3) 0.009(4) 0.009(3)
N5 0.029(4) 0.032(4) 0.036(5) -0.002(3) 0.011(3) 0.004(3)
N6 0.034(4) 0.035(4) 0.029(4) 0.002(3) 0.005(3) 0.007(3)
N7 0.024(4) 0.032(4) 0.043(5) -0.006(3) 0.011(3) 0.006(3)
N8 0.038(5) 0.031(4) 0.043(5) -0.003(4) 0.009(4) 0.003(3)
N9 0.013(3) 0.021(3) 0.037(4) -0.002(3) -0.004(3) 0.001(3)
N10 0.026(4) 0.034(4) 0.028(4) -0.001(3) 0.006(3) 0.003(3)
N11 0.030(4) 0.040(4) 0.027(4) -0.004(3) 0.002(3) 0.005(3)
N12 0.028(4) 0.035(4) 0.029(4) -0.005(3) 0.002(3) 0.006(3)
N13 0.027(4) 0.042(4) 0.021(4) -0.008(3) 0.006(3) 0.007(3)
N14 0.030(4) 0.061(5) 0.023(4) -0.008(4) 0.004(3) 0.012(4)
N15 0.013(3) 0.031(4) 0.026(4) -0.003(3) 0.007(3) 0.003(3)
N16 0.027(4) 0.031(4) 0.024(4) -0.007(3) 0.004(3) 0.004(3)
N17 0.035(4) 0.022(4) 0.040(5) 0.001(3) 0.008(4) 0.002(3)
N18 0.041(5) 0.034(4) 0.031(5) -0.001(3) 0.003(4) 0.006(4)
N19 0.034(4) 0.024(4) 0.039(5) 0.001(3) 0.011(4) 0.000(3)
N20 0.034(4) 0.029(4) 0.042(5) 0.008(3) 0.002(4) 0.003(3)
N21 0.037(4) 0.024(4) 0.033(4) 0.002(3) 0.007(3) -0.001(3)
N22 0.030(4) 0.030(4) 0.036(5) 0.005(3) 0.003(3) -0.004(3)
N23 0.029(4) 0.026(4) 0.025(4) 0.000(3) 0.006(3) 0.001(3)
N24 0.039(5) 0.030(4) 0.033(5) 0.003(3) 0.008(4) -0.001(3)
Os1 0.02497(18) 0.02792(18) 0.02577(19) 0.00423(14) 0.01139(14) 0.00901(14)
Os2 0.02617(19) 0.03116(19) 0.0490(2) -0.00869(17) 0.00768(17) 0.00891(15)
Os3 0.01930(17) 0.03134(19) 0.0362(2) -0.00073(15) 0.00390(15) 0.00374(14)
Os4 0.02135(17) 0.02828(18) 0.02585(19) -0.00183(14) 0.00855(14) 0.00038(13)
Os5 0.0330(2) 0.02698(19) 0.0442(2) -0.00169(16) 0.00639(17) 0.00415(15)
Os6 0.0354(2) 0.02115(17) 0.0302(2) 0.00002(14) 0.00944(16) -0.00264(14)
P1 0.0271(12) 0.0338(12) 0.0292(13) 0.0027(10) 0.0096(10) 0.0056(10)
P2 0.0290(13) 0.0335(13) 0.0452(16) 0.0077(11) 0.0176(11) 0.0071(10)
P3 0.0254(13) 0.0473(16) 0.0605(19) -0.0049(13) 0.0130(13) 0.0076(11)
P4 0.0319(14) 0.0330(14) 0.0578(18) -0.0077(12) 0.0031(13) 0.0007(11)
P5 0.0270(13) 0.0307(12) 0.0413(15) -0.0037(10) 0.0050(11) 0.0066(10)
P6 0.0422(16) 0.0353(15) 0.083(2) 0.0153(14) 0.0345(16) 0.0107(12)
P7 0.0651(19) 0.0302(13) 0.0414(16) -0.0034(11) 0.0197(14) -0.0073(12)
P8 0.0387(14) 0.0296(13) 0.0412(15) -0.0031(11) 0.0194(12) 0.0003(10)
P9 0.0362(16) 0.0357(15) 0.089(2) -0.0032(15) 0.0105(16) -0.0004(12)
P10 0.0332(14) 0.0390(14) 0.0544(18) -0.0114(12) 0.0018(13) 0.0014(11)
P11 0.0406(15) 0.0282(13) 0.0466(16) -0.0022(11) 0.0180(12) -0.0081(11)
P12 0.0350(14) 0.0340(13) 0.0340(14) 0.0037(10) 0.0056(11) -0.0046(10)

loop_
_atom_type_symbol
_atom_type_description
_atom_type_scat_dispersion_real
_atom_type_scat_dispersion_imag
_atom_type_scat_source
C C 0.0033 0.0016 'International Tables Vol C Tables 4.2.6.8 and 6.1.1.4'
H H 0.0000 0.0000 'International Tables Vol C Tables 4.2.6.8 and 6.1.1.4'
N N 0.0061 0.0033 'International Tables Vol C Tables 4.2.6.8 and 6.1.1.4'
P P 0.1023 0.0942 'International Tables Vol C Tables 4.2.6.8 and 6.1.1.4'
Cl Cl 0.1484 0.1585 'International Tables Vol C Tables 4.2.6.8 and 6.1.1.4'
Os Os -1.2165 7.6030 'International Tables Vol C Tables 4.2.6.8 and 6.1.1.4'

loop_
_geom_angle_atom_site_label_1
_geom_angle_atom_site_label_2
_geom_angle_atom_site_label_3
_geom_angle
C2 C1 N3 107.4(8)
C2 C1 H1 126.3
N3 C1 H1 126.3
C1 C2 N4 109.6(7)
C1 C2 H2 125.2
N4 C2 H2 125.2
C4 C3 N1 108.5(8)
C4 C3 H3 125.7
N1 C3 H3 125.7
C3 C4 N2 109.6(8)
C3 C4 H4 125.2
N2 C4 H4 125.2
N4 C5 N3 113.0(7)
N4 C5 C6 131.1(8)
N3 C5 C6 115.9(7)
N1 C6 N2 112.8(7)
N1 C6 C5 114.4(7)
N2 C6 C5 132.9(7)
C8 C7 P1 114.9(7)
C8 C7 H7A 108.6
P1 C7 H7A 108.6
C8 C7 H7B 108.6
P1 C7 H7B 108.6
H7A C7 H7B 107.5
C9 C8 C7 113.3(9)
C9 C8 H8A 108.9
C7 C8 H8A 108.9
C9 C8 H8B 108.9
C7 C8 H8B 108.9
H8A C8 H8B 107.7
C8 C9 H9A 109.5
C8 C9 H9B 109.5
H9A C9 H9B 109.5
C8 C9 H9C 109.5
H9A C9 H9C 109.5
H9B C9 H9C 109.5
C11 C10 P1 118.5(7)
C11 C10 H10A 107.7
P1 C10 H10A 107.7
C11 C10 H10B 107.7
P1 C10 H10B 107.7
H10A C10 H10B 107.1
C12 C11 C10 114.2(9)
C12 C11 H11A 108.7
C10 C11 H11A 108.7
C12 C11 H11B 108.7
C10 C11 H11B 108.7
H11A C11 H11B 107.6
C11 C12 H12A 109.5
C11 C12 H12B 109.5
H12A C12 H12B 109.5
C11 C12 H12C 109.5
H12A C12 H12C 109.5
H12B C12 H12C 109.5
C14 C13 P1 114.2(6)
C14 C13 H13A 108.7
P1 C13 H13A 108.7
C14 C13 H13B 108.7
P1 C13 H13B 108.7
H13A C13 H13B 107.6
C13 C14 C15 111.8(9)
C13 C14 H14A 109.3
C15 C14 H14A 109.3
C13 C14 H14B 109.3
C15 C14 H14B 109.3
H14A C14 H14B 107.9
C14 C15 H15A 109.5
C14 C15 H15B 109.5
H15A C15 H15B 109.5
C14 C15 H15C 109.5
H15A C15 H15C 109.5
H15B C15 H15C 109.5
C17 C16 P2 118.3(7)
C17 C16 H16A 107.7
P2 C16 H16A 107.7
C17 C16 H16B 107.7
P2 C16 H16B 107.7
H16A C16 H16B 107.1
C18 C17 C16 112.0(10)
C18 C17 H17A 109.2
C16 C17 H17A 109.2
C18 C17 H17B 109.2
C16 C17 H17B 109.2
H17A C17 H17B 107.9
C17 C18 H18A 109.5
C17 C18 H18B 109.5
H18A C18 H18B 109.5
C17 C18 H18C 109.5
H18A C18 H18C 109.5
H18B C18 H18C 109.5
C20 C19 P2 116.5(7)
C20 C19 H19A 108.2
P2 C19 H19A 108.2
C20 C19 H19B 108.2
P2 C19 H19B 108.2
H19A C19 H19B 107.3
C19 C20 C21 112.3(10)
C19 C20 H20A 109.1
C21 C20 H20A 109.1
C19 C20 H20B 109.1
C21 C20 H20B 109.1
H20A C20 H20B 107.9
C20 C21 H21A 109.5
C20 C21 H21B 109.5
H21A C21 H21B 109.5
C20 C21 H21C 109.5
H21A C21 H21C 109.5
H21B C21 H21C 109.5
C23 C22 P2 115.8(8)
C23 C22 H22A 108.3
P2 C22 H22A 108.3
C23 C22 H22B 108.3
P2 C22 H22B 108.3
H22A C22 H22B 107.4
C22 C23 C24 113.4(12)
C22 C23 H23A 108.9
C24 C23 H23A 108.9
C22 C23 H23B 108.9
C24 C23 H23B 108.9
H23A C23 H23B 107.7
C23 C24 H24A 109.5
C23 C24 H24B 109.5
H24A C24 H24B 109.5
C23 C24 H24C 109.5
H24A C24 H24C 109.5
H24B C24 H24C 109.5
C26 C25 N5 108.3(8)
C26 C25 H25 125.8
N5 C25 H25 125.8
C25 C26 N6 108.4(8)
C25 C26 H26 125.8
N6 C26 H26 125.8
C28 C27 N7 108.3(8)
C28 C27 H27 125.8
N7 C27 H27 125.8
C27 C28 N8 108.5(9)
C27 C28 H28 125.7
N8 C28 H28 125.7
N5 C29 N6 112.3(8)
N5 C29 C30 115.5(8)
N6 C29 C30 132.1(8)
N7 C30 N8 110.7(8)
N7 C30 C29 114.9(7)
N8 C30 C29 134.4(8)
C32 C31 P3 114.3(8)
C32 C31 H31A 108.7
P3 C31 H31A 108.7
C32 C31 H31B 108.7
P3 C31 H31B 108.7
H31A C31 H31B 107.6
C31 C32 C33 113.7(10)
C31 C32 H32A 108.8
C33 C32 H32A 108.8
C31 C32 H32B 108.8
C33 C32 H32B 108.8
H32A C32 H32B 107.7
C32 C33 H33A 109.5
C32 C33 H33B 109.5
H33A C33 H33B 109.5
C32 C33 H33C 109.5
H33A C33 H33C 109.5
H33B C33 H33C 109.5
C35 C34 P3 116.6(8)
C35 C34 H34A 108.2
P3 C34 H34A 108.2
C35 C34 H34B 108.2
P3 C34 H34B 108.2
H34A C34 H34B 107.3
C34 C35 C36 113.1(12)
C34 C35 H35A 109.0
C36 C35 H35A 109.0
C34 C35 H35B 109.0
C36 C35 H35B 109.0
H35A C35 H35B 107.8
C35 C36 H36A 109.5
C35 C36 H36B 109.5
H36A C36 H36B 109.5
C35 C36 H36C 109.5
H36A C36 H36C 109.5
H36B C36 H36C 109.5
C38 C37 P3 118.3(10)
C38 C37 H37A 107.7
P3 C37 H37A 107.7
C38 C37 H37B 107.7
P3 C37 H37B 107.7
H37A C37 H37B 107.1
C37 C38 C39 113.5(11)
C37 C38 H38A 108.9
C39 C38 H38A 108.9
C37 C38 H38B 108.9
C39 C38 H38B 108.9
H38A C38 H38B 107.7
C38 C39 H39A 109.5
C38 C39 H39B 109.5
H39A C39 H39B 109.5
C38 C39 H39C 109.5
H39A C39 H39C 109.5
H39B C39 H39C 109.5
C41 C40 P4 125.6(15)
C41 C40 H40A 105.9
P4 C40 H40A 105.9
C41 C40 H40B 105.9
P4 C40 H40B 105.9
H40A C40 H40B 106.2
C40 C41 C42 117.8(17)
C40 C41 H41A 107.8
C42 C41 H41A 107.8
C40 C41 H41B 107.8
C42 C41 H41B 107.8
H41A C41 H41B 107.2
C41 C42 H42A 109.5
C41 C42 H42B 109.5
H42A C42 H42B 109.5
C41 C42 H42C 109.5
H42A C42 H42C 109.5
H42B C42 H42C 109.5
C44 C43 P4 122.2(13)
C44 C43 H43A 106.8
P4 C43 H43A 106.8
C44 C43 H43B 106.8
P4 C43 H43B 106.8
H43A C43 H43B 106.6
C43 C44 C45 121.4(15)
C43 C44 H44A 107.0
C45 C44 H44A 107.0
C43 C44 H44B 107.0
C45 C44 H44B 107.0
H44A C44 H44B 106.7
C44 C45 H45A 109.5
C44 C45 H45B 109.5
H45A C45 H45B 109.5
C44 C45 H45C 109.5
H45A C45 H45C 109.5
H45B C45 H45C 109.5
C47 C46 P4 105.1(13)
C47 C46 H46A 110.7
P4 C46 H46A 110.7
C47 C46 H46B 110.7
P4 C46 H46B 110.7
H46A C46 H46B 108.8
C46 C47 C48 106.5(14)
C46 C47 H47A 110.4
C48 C47 H47A 110.4
C46 C47 H47B 110.4
C48 C47 H47B 110.4
H47A C47 H47B 108.6
C47 C48 H48A 109.5
C47 C48 H48B 109.5
H48A C48 H48B 109.5
C47 C48 H48C 109.5
H48A C48 H48C 109.5
H48B C48 H48C 109.5
C50 C49 N9 108.8(8)
C50 C49 H49 125.6
N9 C49 H49 125.6
C49 C50 N10 108.0(9)
C49 C50 H50 126.0
N10 C50 H50 126.0
C52 C51 N11 107.2(9)
C52 C51 H51 126.4
N11 C51 H51 126.4
C51 C52 N12 110.8(8)
C51 C52 H52 124.6
N12 C52 H52 124.6
N10 C53 N9 111.5(7)
N10 C53 C54 132.1(8)
N9 C53 C54 116.3(8)
N11 C54 N12 112.6(8)
N11 C54 C53 114.0(7)
N12 C54 C53 133.4(9)
C56 C55 P5 120.4(7)
C56 C55 H55A 107.2
P5 C55 H55A 107.2
C56 C55 H55B 107.2
P5 C55 H55B 107.2
H55A C55 H55B 106.8
C57 C56 C55 112.3(8)
C57 C56 H56A 109.1
C55 C56 H56A 109.1
C57 C56 H56B 109.1
C55 C56 H56B 109.1
H56A C56 H56B 107.9
C56 C57 H57A 109.5
C56 C57 H57B 109.5
H57A C57 H57B 109.5
C56 C57 H57C 109.5
H57A C57 H57C 109.5
H57B C57 H57C 109.5
C59 C58 P5 114.6(8)
C59 C58 H58A 108.6
P5 C58 H58A 108.6
C59 C58 H58B 108.6
P5 C58 H58B 108.6
H58A C58 H58B 107.6
C58 C59 C60 110.3(10)
C58 C59 H59A 109.6
C60 C59 H59A 109.6
C58 C59 H59B 109.6
C60 C59 H59B 109.6
H59A C59 H59B 108.1
C59 C60 H60A 109.5
C59 C60 H60B 109.5
H60A C60 H60B 109.5
C59 C60 H60C 109.5
H60A C60 H60C 109.5
H60B C60 H60C 109.5
C62 C61 P5 122.1(9)
C62 C61 H61A 106.8
P5 C61 H61A 106.8
C62 C61 H61B 106.8
P5 C61 H61B 106.8
H61A C61 H61B 106.6
C61 C62 C63 112.8(13)
C61 C62 H62A 109.0
C63 C62 H62A 109.0
C61 C62 H62B 109.0
C63 C62 H62B 109.0
H62A C62 H62B 107.8
C62 C63 H63A 109.5
C62 C63 H63B 109.5
H63A C63 H63B 109.5
C62 C63 H63C 109.5
H63A C63 H63C 109.5
H63B C63 H63C 109.5
C65 C64 P6 119.8(11)
C65 C64 H64A 107.4
P6 C64 H64A 107.4
C65 C64 H64B 107.4
P6 C64 H64B 107.4
H64A C64 H64B 106.9
C64 C65 C66 107.2(12)
C64 C65 H65A 110.3
C66 C65 H65A 110.3
C64 C65 H65B 110.3
C66 C65 H65B 110.3
H65A C65 H65B 108.5
C65 C66 H66A 109.5
C65 C66 H66B 109.5
H66A C66 H66B 109.5
C65 C66 H66C 109.5
H66A C66 H66C 109.5
H66B C66 H66C 109.5
C68 C67 P6 120.0(12)
C68 C67 H67A 107.3
P6 C67 H67A 107.3
C68 C67 H67B 107.3
P6 C67 H67B 107.3
H67A C67 H67B 106.9
C67 C68 C69 109.1(14)
C67 C68 H68A 109.9
C69 C68 H68A 109.9
C67 C68 H68B 109.9
C69 C68 H68B 109.9
H68A C68 H68B 108.3
C68 C69 H69A 109.5
C68 C69 H69B 109.5
H69A C69 H69B 109.5
C68 C69 H69C 109.5
H69A C69 H69C 109.5
H69B C69 H69C 109.5
C71 C70 P6 107.8(11)
C71 C70 H70A 110.1
P6 C70 H70A 110.1
C71 C70 H70B 110.1
P6 C70 H70B 110.1
H70A C70 H70B 108.5
C70 C71 C72 113.3(14)
C70 C71 H71A 108.9
C72 C71 H71A 108.9
C70 C71 H71B 108.9
C72 C71 H71B 108.9
H71A C71 H71B 107.7
C71 C72 H72A 109.5
C71 C72 H72B 109.5
H72A C72 H72B 109.5
C71 C72 H72C 109.5
H72A C72 H72C 109.5
H72B C72 H72C 109.5
C74 C73 N13 108.8(9)
C74 C73 H73 125.6
N13 C73 H73 125.6
C73 C74 N14 110.3(8)
C73 C74 H74 124.8
N14 C74 H74 124.8
C76 C75 N15 108.3(7)
C76 C75 H75 125.9
N15 C75 H75 125.9
N16 C76 C75 107.3(8)
N16 C76 H76 126.4
C75 C76 H76 126.4
N14 C77 N13 112.7(8)
N14 C77 C78 133.5(8)
N13 C77 C78 113.8(7)
N15 C78 N16 110.3(7)
N15 C78 C77 116.7(8)
N16 C78 C77 132.9(8)
C80 C79 P7 113.4(7)
C80 C79 H79A 108.9
P7 C79 H79A 108.9
C80 C79 H79B 108.9
P7 C79 H79B 108.9
H79A C79 H79B 107.7
C81 C80 C79 110.7(11)
C81 C80 H80A 109.5
C79 C80 H80A 109.5
C81 C80 H80B 109.5
C79 C80 H80B 109.5
H80A C80 H80B 108.1
C80 C81 H81A 109.5
C80 C81 H81B 109.5
H81A C81 H81B 109.5
C80 C81 H81C 109.5
H81A C81 H81C 109.5
H81B C81 H81C 109.5
C83 C82 P7 115.1(9)
C83 C82 H82A 108.5
P7 C82 H82A 108.5
C83 C82 H82B 108.5
P7 C82 H82B 108.5
H82A C82 H82B 107.5
C82 C83 C84 110.9(11)
C82 C83 H83A 109.5
C84 C83 H83A 109.5
C82 C83 H83B 109.5
C84 C83 H83B 109.5
H83A C83 H83B 108.1
C83 C84 H84A 109.5
C83 C84 H84B 109.5
H84A C84 H84B 109.5
C83 C84 H84C 109.5
H84A C84 H84C 109.5
H84B C84 H84C 109.5
C86 C85 P7 117.5(12)
C86 C85 H85A 107.9
P7 C85 H85A 107.9
C86 C85 H85B 107.9
P7 C85 H85B 107.9
H85A C85 H85B 107.2
C85 C86 C87 110.5(14)
C85 C86 H86A 109.5
C87 C86 H86A 109.5
C85 C86 H86B 109.5
C87 C86 H86B 109.5
H86A C86 H86B 108.1
C86 C87 H87A 109.5
C86 C87 H87B 109.5
H87A C87 H87B 109.5
C86 C87 H87C 109.5
H87A C87 H87C 109.5
H87B C87 H87C 109.5
C89 C88 P8 117.0(7)
C89 C88 H88A 108.0
P8 C88 H88A 108.0
C89 C88 H88B 108.0
P8 C88 H88B 108.0
H88A C88 H88B 107.3
C88 C89 C90 113.0(9)
C88 C89 H89A 109.0
C90 C89 H89A 109.0
C88 C89 H89B 109.0
C90 C89 H89B 109.0
H89A C89 H89B 107.8
C89 C90 H90A 109.5
C89 C90 H90B 109.5
H90A C90 H90B 109.5
C89 C90 H90C 109.5
H90A C90 H90C 109.5
H90B C90 H90C 109.5
C92 C91 P8 115.5(8)
C92 C91 H91A 108.4
P8 C91 H91A 108.4
C92 C91 H91B 108.4
P8 C91 H91B 108.4
H91A C91 H91B 107.5
C91 C92 C93 112.2(12)
C91 C92 H92A 109.2
C93 C92 H92A 109.2
C91 C92 H92B 109.2
C93 C92 H92B 109.2
H92A C92 H92B 107.9
C92 C93 H93A 109.5
C92 C93 H93B 109.5
H93A C93 H93B 109.5
C92 C93 H93C 109.5
H93A C93 H93C 109.5
H93B C93 H93C 109.5
C95 C94 P8 115.4(7)
C95 C94 H94A 108.4
P8 C94 H94A 108.4
C95 C94 H94B 108.4
P8 C94 H94B 108.4
H94A C94 H94B 107.5
C94 C95 C96 112.9(11)
C94 C95 H95A 109.0
C96 C95 H95A 109.0
C94 C95 H95B 109.0
C96 C95 H95B 109.0
H95A C95 H95B 107.8
C95 C96 H96A 109.5
C95 C96 H96B 109.5
H96A C96 H96B 109.5
C95 C96 H96C 109.5
H96A C96 H96C 109.5
H96B C96 H96C 109.5
N17 C97 C98 108.9(8)
N17 C97 H97 125.5
C98 C97 H97 125.5
N18 C98 C97 108.1(9)
N18 C98 H98 126.0
C97 C98 H98 126.0
C100 C99 N19 107.2(9)
C100 C99 H99 126.4
N19 C99 H99 126.4
N20 C100 C99 110.3(9)
N20 C100 H100 124.8
C99 C100 H100 124.8
N18 C101 N17 112.3(8)
N18 C101 C102 133.3(8)
N17 C101 C102 114.5(8)
N20 C102 N19 113.9(8)
N20 C102 C101 131.5(8)
N19 C102 C101 114.6(8)
C104 C103 P9 121.8(14)
C104 C103 H10C 106.9
P9 C103 H10C 106.9
C104 C103 H10D 106.9
P9 C103 H10D 106.9
H10C C103 H10D 106.7
C103 C104 C105 110.5(16)
C103 C104 H10E 109.5
C105 C104 H10E 109.5
C103 C104 H10F 109.5
C105 C104 H10F 109.5
H10E C104 H10F 108.1
C104 C105 H10G 109.5
C104 C105 H10H 109.5
H10G C105 H10H 109.5
C104 C105 H10I 109.5
H10G C105 H10I 109.5
H10H C105 H10I 109.5
C107 C106 P9 118.7(13)
C107 C106 H10J 107.6
P9 C106 H10J 107.6
C107 C106 H10K 107.6
P9 C106 H10K 107.6
H10J C106 H10K 107.1
C106 C107 C108 120.5(14)
C106 C107 H10L 107.2
C108 C107 H10L 107.2
C106 C107 H10M 107.2
C108 C107 H10M 107.2
H10L C107 H10M 106.8
C107 C108 H10N 109.5
C107 C108 H10O 109.5
H10N C108 H10O 109.5
C107 C108 H10P 109.5
H10N C108 H10P 109.5
H10O C108 H10P 109.5
C110 C109 P9 117.1(15)
C110 C109 H10Q 108.0
P9 C109 H10Q 108.0
C110 C109 H10R 108.0
P9 C109 H10R 108.0
H10Q C109 H10R 107.3
C109 C110 C111 111.1(17)
C109 C110 H11C 109.4
C111 C110 H11C 109.4
C109 C110 H11D 109.4
C111 C110 H11D 109.4
H11C C110 H11D 108.0
C110 C111 H11E 109.5
C110 C111 H11F 109.5
H11E C111 H11F 109.5
C110 C111 H11G 109.5
H11E C111 H11G 109.5
H11F C111 H11G 109.5
C113 C112 P10 116.7(7)
C113 C112 H11H 108.1
P10 C112 H11H 108.1
C113 C112 H11I 108.1
P10 C112 H11I 108.1
H11H C112 H11I 107.3
C112 C113 C114 111.7(9)
C112 C113 H11J 109.3
C114 C113 H11J 109.3
C112 C113 H11K 109.3
C114 C113 H11K 109.3
H11J C113 H11K 107.9
C113 C114 H11L 109.5
C113 C114 H11M 109.5
H11L C114 H11M 109.5
C113 C114 H11N 109.5
H11L C114 H11N 109.5
H11M C114 H11N 109.5
C116 C115 P10 117.3(9)
C116 C115 H11O 108.0
P10 C115 H11O 108.0
C116 C115 H11P 108.0
P10 C115 H11P 108.0
H11O C115 H11P 107.2
C115 C116 C117 111.7(15)
C115 C116 H11Q 109.3
C117 C116 H11Q 109.3
C115 C116 H11R 109.3
C117 C116 H11R 109.3
H11Q C116 H11R 107.9
C116 C117 H11S 109.5
C116 C117 H11T 109.5
H11S C117 H11T 109.5
C116 C117 H11U 109.5
H11S C117 H11U 109.5
H11T C117 H11U 109.5
C119 C118 P10 119.3(17)
C119 C118 H11V 107.5
P10 C118 H11V 107.5
C119 C118 H11W 107.5
P10 C118 H11W 107.5
H11V C118 H11W 107.0
C118 C119 C120 108.8(18)
C118 C119 H11X 109.9
C120 C119 H11X 109.9
C118 C119 H11Y 109.9
C120 C119 H11Y 109.9
H11X C119 H11Y 108.3
C119 C120 H12D 109.5
C119 C120 H12E 109.5
H12D C120 H12E 109.5
C119 C120 H12F 109.5
H12D C120 H12F 109.5
H12E C120 H12F 109.5
C122 C121 N21 106.7(8)
C122 C121 H121 126.6
N21 C121 H121 126.6
N22 C122 C121 110.9(8)
N22 C122 H122 124.6
C121 C122 H122 124.6
N23 C123 C124 108.6(8)
N23 C123 H123 125.7
C124 C123 H123 125.7
C123 C124 N24 107.9(8)
C123 C124 H124 126.0
N24 C124 H124 126.0
N22 C125 N21 113.2(8)
N22 C125 C126 133.0(8)
N21 C125 C126 113.7(7)
N23 C126 N24 111.3(7)
N23 C126 C125 116.6(8)
N24 C126 C125 131.9(8)
C128 C127 P11 118.5(8)
C128 C127 H12G 107.7
P11 C127 H12G 107.7
C128 C127 H12H 107.7
P11 C127 H12H 107.7
H12G C127 H12H 107.1
C129 C128 C127 114.8(11)
C129 C128 H12I 108.6
C127 C128 H12I 108.6
C129 C128 H12J 108.6
C127 C128 H12J 108.6
H12I C128 H12J 107.5
C128 C129 H12K 109.5
C128 C129 H12L 109.5
H12K C129 H12L 109.5
C128 C129 H12M 109.5
H12K C129 H12M 109.5
H12L C129 H12M 109.5
C131 C130 P11 116.5(8)
C131 C130 H13C 108.2
P11 C130 H13C 108.2
C131 C130 H13D 108.2
P11 C130 H13D 108.2
H13C C130 H13D 107.3
C130 C131 C132 111.4(12)
C130 C131 H13E 109.3
C132 C131 H13E 109.3
C130 C131 H13F 109.3
C132 C131 H13F 109.3
H13E C131 H13F 108.0
C131 C132 H13G 109.5
C131 C132 H13H 109.5
H13G C132 H13H 109.5
C131 C132 H13I 109.5
H13G C132 H13I 109.5
H13H C132 H13I 109.5
C134 C133 P11 117.4(8)
C134 C133 H13J 107.9
P11 C133 H13J 107.9
C134 C133 H13K 107.9
P11 C133 H13K 107.9
H13J C133 H13K 107.2
C133 C134 C135 113.2(10)
C133 C134 H13L 108.9
C135 C134 H13L 108.9
C133 C134 H13M 108.9
C135 C134 H13M 108.9
H13L C134 H13M 107.7
C134 C135 H13N 109.5
C134 C135 H13O 109.5
H13N C135 H13O 109.5
C134 C135 H13P 109.5
H13N C135 H13P 109.5
H13O C135 H13P 109.5
C137 C136 P12 118.5(12)
C137 C136 H13Q 107.7
P12 C136 H13Q 107.7
C137 C136 H13R 107.7
P12 C136 H13R 107.7
H13Q C136 H13R 107.1
C136 C137 C138 111.5(13)
C136 C137 H13S 109.3
C138 C137 H13S 109.3
C136 C137 H13T 109.3
C138 C137 H13T 109.3
H13S C137 H13T 108.0
C137 C138 H13U 109.5
C137 C138 H13V 109.5
H13U C138 H13V 109.5
C137 C138 H13W 109.5
H13U C138 H13W 109.5
H13V C138 H13W 109.5
C140 C139 P12 114.7(7)
C140 C139 H13X 108.6
P12 C139 H13X 108.6
C140 C139 H13Y 108.6
P12 C139 H13Y 108.6
H13X C139 H13Y 107.6
C139 C140 C141 112.5(8)
C139 C140 H14C 109.1
C141 C140 H14C 109.1
C139 C140 H14D 109.1
C141 C140 H14D 109.1
H14C C140 H14D 107.8
C140 C141 H14E 109.5
C140 C141 H14F 109.5
H14E C141 H14F 109.5
C140 C141 H14G 109.5
H14E C141 H14G 109.5
H14F C141 H14G 109.5
C143 C142 P12 118.2(9)
C143 C142 H14H 107.8
P12 C142 H14H 107.8
C143 C142 H14I 107.8
P12 C142 H14I 107.8
H14H C142 H14I 107.1
C142 C143 C144 113.9(13)
C142 C143 H14J 108.8
C144 C143 H14J 108.8
C142 C143 H14K 108.8
C144 C143 H14K 108.8
H14J C143 H14K 107.7
C143 C144 H14L 109.5
C143 C144 H14M 109.5
H14L C144 H14M 109.5
C143 C144 H14N 109.5
H14L C144 H14N 109.5
H14M C144 H14N 109.5
C6 N1 C3 105.1(7)
C6 N1 Os1 116.5(5)
C3 N1 Os1 138.3(6)
C6 N2 C4 104.0(7)
C5 N3 C1 105.2(7)
C5 N3 Os1 115.9(6)
C1 N3 Os1 138.7(6)
C5 N4 C2 104.8(7)
C5 N4 H4A 127.6
C2 N4 H4A 127.6
C29 N5 C25 105.5(7)
C29 N5 Os2 116.5(6)
C25 N5 Os2 138.0(6)
C29 N6 C26 105.5(7)
C30 N7 C27 105.8(7)
C30 N7 Os2 115.7(6)
C27 N7 Os2 138.5(6)
C30 N8 C28 106.7(8)
C30 N8 H8N 126.7
C28 N8 H8N 126.7
C53 N9 C49 105.8(7)
C53 N9 Os3 116.8(6)
C49 N9 Os3 137.3(6)
C53 N10 C50 105.9(7)
C53 N10 H10 127.1
C50 N10 H10 127.1
C54 N11 C51 105.5(7)
C54 N11 Os3 116.6(6)
C51 N11 Os3 137.8(7)
C54 N12 C52 103.9(7)
C77 N13 C73 104.4(7)
C77 N13 Os4 117.2(5)
C73 N13 Os4 138.4(6)
C77 N14 C74 103.8(8)
C78 N15 C75 106.2(7)
C78 N15 Os4 115.6(5)
C75 N15 Os4 138.2(5)
C78 N16 C76 107.9(7)
C78 N16 H16N 126.0
C76 N16 H16N 126.0
C101 N17 C97 104.4(7)
C101 N17 Os5 116.9(6)
C97 N17 Os5 138.7(6)
C101 N18 C98 106.4(8)
C101 N18 H18N 126.8
C98 N18 H18N 126.8
C102 N19 C99 105.0(7)
C102 N19 Os5 117.3(6)
C99 N19 Os5 137.4(6)
C102 N20 C100 103.7(8)
C125 N21 C121 105.3(7)
C125 N21 Os6 117.0(6)
C121 N21 Os6 137.7(6)
C125 N22 C122 103.8(7)
C126 N23 C123 106.1(7)
C126 N23 Os6 115.7(5)
C123 N23 Os6 138.1(6)
C126 N24 C124 106.0(7)
C126 N24 H24N 127.0
C124 N24 H24N 127.0
N1 Os1 N3 77.2(3)
N1 Os1 Cl1 171.60(18)
N3 Os1 Cl1 94.4(2)
N1 Os1 Cl2 92.21(18)
N3 Os1 Cl2 169.2(2)
Cl1 Os1 Cl2 96.19(8)
N1 Os1 P2 91.0(2)
N3 Os1 P2 88.9(2)
Cl1 Os1 P2 89.24(9)
Cl2 Os1 P2 89.39(8)
N1 Os1 P1 89.6(2)
N3 Os1 P1 92.4(2)
Cl1 Os1 P1 90.30(9)
Cl2 Os1 P1 89.48(8)
P2 Os1 P1 178.73(8)
N5 Os2 N7 77.2(3)
N5 Os2 Cl4 169.9(2)
N7 Os2 Cl4 92.7(2)
N5 Os2 Cl3 90.3(2)
N7 Os2 Cl3 167.5(2)
Cl4 Os2 Cl3 99.85(9)
N5 Os2 P3 91.7(2)
N7 Os2 P3 93.3(2)
Cl4 Os2 P3 89.38(10)
Cl3 Os2 P3 86.44(10)
N5 Os2 P4 90.8(2)
N7 Os2 P4 91.1(2)
Cl4 Os2 P4 88.77(10)
Cl3 Os2 P4 89.68(9)
P3 Os2 P4 175.36(9)
N9 Os3 N11 76.2(3)
N9 Os3 Cl6 170.25(18)
N11 Os3 Cl6 94.6(2)
N9 Os3 Cl5 91.38(18)
N11 Os3 Cl5 167.5(2)
Cl6 Os3 Cl5 97.90(9)
N9 Os3 P6 93.87(19)
N11 Os3 P6 88.9(2)
Cl6 Os3 P6 89.06(10)
Cl5 Os3 P6 90.31(10)
N9 Os3 P5 90.80(18)
N11 Os3 P5 93.8(2)
Cl6 Os3 P5 86.61(9)
Cl5 Os3 P5 87.88(8)
P6 Os3 P5 175.03(9)
N13 Os4 N15 76.7(3)
N13 Os4 Cl7 92.5(2)
N15 Os4 Cl7 169.09(18)
N13 Os4 Cl8 169.8(2)
N15 Os4 Cl8 93.19(18)
Cl7 Os4 Cl8 97.71(9)
N13 Os4 P7 90.9(2)
N15 Os4 P7 92.71(19)
Cl7 Os4 P7 86.62(9)
Cl8 Os4 P7 90.26(9)
N13 Os4 P8 91.5(2)
N15 Os4 P8 92.54(19)
Cl7 Os4 P8 88.45(8)
Cl8 Os4 P8 88.24(9)
P7 Os4 P8 174.61(10)
N17 Os5 N19 76.7(3)
N17 Os5 Cl10 171.0(2)
N19 Os5 Cl10 94.7(2)
N17 Os5 Cl9 90.7(2)
N19 Os5 Cl9 167.0(2)
Cl10 Os5 Cl9 98.00(10)
N17 Os5 P10 95.0(2)
N19 Os5 P10 89.0(2)
Cl10 Os5 P10 87.48(10)
Cl9 Os5 P10 88.87(9)
N17 Os5 P9 90.0(2)
N19 Os5 P9 94.6(2)
Cl10 Os5 P9 87.94(11)
Cl9 Os5 P9 88.62(10)
P10 Os5 P9 174.43(10)
N23 Os6 N21 76.9(3)
N23 Os6 Cl11 170.71(19)
N21 Os6 Cl11 93.9(2)
N23 Os6 Cl12 92.33(19)
N21 Os6 Cl12 169.1(2)
Cl11 Os6 Cl12 96.93(9)
N23 Os6 P11 92.0(2)
N21 Os6 P11 91.3(2)
Cl11 Os6 P11 89.21(9)
Cl12 Os6 P11 87.27(9)
N23 Os6 P12 92.4(2)
N21 Os6 P12 92.0(2)
Cl11 Os6 P12 86.86(9)
Cl12 Os6 P12 90.14(8)
P11 Os6 P12 175.00(9)
C7 P1 C10 104.6(4)
C7 P1 C13 103.9(4)
C10 P1 C13 104.6(5)
C7 P1 Os1 114.5(3)
C10 P1 Os1 112.0(3)
C13 P1 Os1 116.1(3)
C19 P2 C16 105.6(5)
C19 P2 C22 100.4(5)
C16 P2 C22 105.4(5)
C19 P2 Os1 115.5(4)
C16 P2 Os1 113.1(3)
C22 P2 Os1 115.4(4)
C34 P3 C31 102.8(5)
C34 P3 C37 103.0(6)
C31 P3 C37 104.4(6)
C34 P3 Os2 115.0(4)
C31 P3 Os2 118.4(4)
C37 P3 Os2 111.5(4)
C40 P4 C46 110.2(8)
C40 P4 C43 98.2(8)
C46 P4 C43 102.6(9)
C40 P4 Os2 116.8(6)
C46 P4 Os2 112.8(5)
C43 P4 Os2 114.5(6)
C55 P5 C61 105.8(5)
C55 P5 C58 105.7(5)
C61 P5 C58 104.4(5)
C55 P5 Os3 114.5(3)
C61 P5 Os3 111.1(4)
C58 P5 Os3 114.5(3)
C64 P6 C70 109.2(7)
C64 P6 C67 102.5(7)
C70 P6 C67 101.2(7)
C64 P6 Os3 118.0(6)
C70 P6 Os3 113.6(5)
C67 P6 Os3 110.4(5)
C82 P7 C79 105.4(5)
C82 P7 C85 101.7(7)
C79 P7 C85 105.0(6)
C82 P7 Os4 116.2(4)
C79 P7 Os4 116.4(4)
C85 P7 Os4 110.6(5)
C91 P8 C88 105.0(5)
C91 P8 C94 100.1(5)
C88 P8 C94 103.7(5)
C91 P8 Os4 116.8(4)
C88 P8 Os4 115.1(3)
C94 P8 Os4 114.3(3)
C106 P9 C103 108.1(7)
C106 P9 C109 103.5(9)
C103 P9 C109 96.2(8)
C106 P9 Os5 119.6(6)
C103 P9 Os5 112.5(6)
C109 P9 Os5 114.1(5)
C112 P10 C115 103.3(5)
C112 P10 C118 96.0(7)
C115 P10 C118 111.5(9)
C112 P10 Os5 113.0(3)
C115 P10 Os5 118.4(5)
C118 P10 Os5 112.0(6)
C127 P11 C133 103.8(5)
C127 P11 C130 102.6(6)
C133 P11 C130 105.7(5)
C127 P11 Os6 115.9(4)
C133 P11 Os6 110.7(4)
C130 P11 Os6 116.9(3)
C139 P12 C142 106.0(5)
C139 P12 C136 105.5(6)
C142 P12 C136 102.0(6)
C139 P12 Os6 115.7(4)
C142 P12 Os6 112.6(3)
C136 P12 Os6 113.8(5)

loop_
_geom_bond_atom_site_label_1
_geom_bond_atom_site_label_2
_geom_bond_distance
C1 C2 1.372(12)
C1 N3 1.372(10)
C1 H1 0.9300
C2 N4 1.361(11)
C2 H2 0.9300
C3 C4 1.356(12)
C3 N1 1.383(10)
C3 H3 0.9300
C4 N2 1.394(11)
C4 H4 0.9300
C5 N4 1.337(10)
C5 N3 1.349(10)
C5 C6 1.434(11)
C6 N1 1.362(9)
C6 N2 1.356(10)
C7 C8 1.538(13)
C7 P1 1.826(9)
C7 H7A 0.9700
C7 H7B 0.9700
C8 C9 1.499(13)
C8 H8A 0.9700
C8 H8B 0.9700
C9 H9A 0.9600
C9 H9B 0.9600
C9 H9C 0.9600
C10 C11 1.491(13)
C10 P1 1.842(9)
C10 H10A 0.9700
C10 H10B 0.9700
C11 C12 1.493(14)
C11 H11A 0.9700
C11 H11B 0.9700
C12 H12A 0.9600
C12 H12B 0.9600
C12 H12C 0.9600
C13 C14 1.535(12)
C13 P1 1.830(9)
C13 H13A 0.9700
C13 H13B 0.9700
C14 C15 1.520(14)
C14 H14A 0.9700
C14 H14B 0.9700
C15 H15A 0.9600
C15 H15B 0.9600
C15 H15C 0.9600
C16 C17 1.530(13)
C16 P2 1.815(9)
C16 H16A 0.9700
C16 H16B 0.9700
C17 C18 1.505(15)
C17 H17A 0.9700
C17 H17B 0.9700
C18 H18A 0.9600
C18 H18B 0.9600
C18 H18C 0.9600
C19 C20 1.523(14)
C19 P2 1.815(10)
C19 H19A 0.9700
C19 H19B 0.9700
C20 C21 1.530(15)
C20 H20A 0.9700
C20 H20B 0.9700
C21 H21A 0.9600
C21 H21B 0.9600
C21 H21C 0.9600
C22 C23 1.492(16)
C22 P2 1.841(10)
C22 H22A 0.9700
C22 H22B 0.9700
C23 C24 1.562(16)
C23 H23A 0.9700
C23 H23B 0.9700
C24 H24A 0.9600
C24 H24B 0.9600
C24 H24C 0.9600
C25 C26 1.367(12)
C25 N5 1.369(11)
C25 H25 0.9300
C26 N6 1.377(11)
C26 H26 0.9300
C27 C28 1.358(12)
C27 N7 1.366(11)
C27 H27 0.9300
C28 N8 1.365(12)
C28 H28 0.9300
C29 N5 1.352(10)
C29 N6 1.336(11)
C29 C30 1.430(12)
C30 N7 1.366(10)
C30 N8 1.335(10)
C31 C32 1.522(15)
C31 P3 1.822(12)
C31 H31A 0.9700
C31 H31B 0.9700
C32 C33 1.510(16)
C32 H32A 0.9700
C32 H32B 0.9700
C33 H33A 0.9600
C33 H33B 0.9600
C33 H33C 0.9600
C34 C35 1.491(16)
C34 P3 1.839(11)
C34 H34A 0.9700
C34 H34B 0.9700
C35 C36 1.536(16)
C35 H35A 0.9700
C35 H35B 0.9700
C36 H36A 0.9600
C36 H36B 0.9600
C36 H36C 0.9600
C37 C38 1.501(16)
C37 P3 1.830(11)
C37 H37A 0.9700
C37 H37B 0.9700
C38 C39 1.512(15)
C38 H38A 0.9700
C38 H38B 0.9700
C39 H39A 0.9600
C39 H39B 0.9600
C39 H39C 0.9600
C40 C41 1.441(16)
C40 P4 1.777(16)
C40 H40A 0.9700
C40 H40B 0.9700
C41 C42 1.496(14)
C41 H41A 0.9700
C41 H41B 0.9700
C42 H42A 0.9600
C42 H42B 0.9600
C42 H42C 0.9600
C43 C44 1.444(14)
C43 P4 1.795(17)
C43 H43A 0.9700
C43 H43B 0.9700
C44 C45 1.505(15)
C44 H44A 0.9700
C44 H44B 0.9700
C45 H45A 0.9600
C45 H45B 0.9600
C45 H45C 0.9600
C46 C47 1.460(15)
C46 P4 1.820(19)
C46 H46A 0.9700
C46 H46B 0.9700
C47 C48 1.625(15)
C47 H47A 0.9700
C47 H47B 0.9700
C48 H48A 0.9600
C48 H48B 0.9600
C48 H48C 0.9600
C49 C50 1.355(13)
C49 N9 1.370(11)
C49 H49 0.9300
C50 N10 1.370(10)
C50 H50 0.9300
C51 C52 1.360(12)
C51 N11 1.383(11)
C51 H51 0.9300
C52 N12 1.379(12)
C52 H52 0.9300
C53 N10 1.351(11)
C53 N9 1.334(10)
C53 C54 1.414(12)
C54 N11 1.363(11)
C54 N12 1.351(10)
C55 C56 1.533(12)
C55 P5 1.807(10)
C55 H55A 0.9700
C55 H55B 0.9700
C56 C57 1.499(14)
C56 H56A 0.9700
C56 H56B 0.9700
C57 H57A 0.9600
C57 H57B 0.9600
C57 H57C 0.9600
C58 C59 1.489(14)
C58 P5 1.839(10)
C58 H58A 0.9700
C58 H58B 0.9700
C59 C60 1.545(14)
C59 H59A 0.9700
C59 H59B 0.9700
C60 H60A 0.9600
C60 H60B 0.9600
C60 H60C 0.9600
C61 C62 1.441(15)
C61 P5 1.859(10)
C61 H61A 0.9700
C61 H61B 0.9700
C62 C63 1.496(17)
C62 H62A 0.9700
C62 H62B 0.9700
C63 H63A 0.9600
C63 H63B 0.9600
C63 H63C 0.9600
C64 C65 1.449(15)
C64 P6 1.778(13)
C64 H64A 0.9700
C64 H64B 0.9700
C65 C66 1.603(13)
C65 H65A 0.9700
C65 H65B 0.9700
C66 H66A 0.9600
C66 H66B 0.9600
C66 H66C 0.9600
C67 C68 1.403(19)
C67 P6 1.984(15)
C67 H67A 0.9700
C67 H67B 0.9700
C68 C69 1.466(19)
C68 H68A 0.9700
C68 H68B 0.9700
C69 H69A 0.9600
C69 H69B 0.9600
C69 H69C 0.9600
C70 C71 1.432(14)
C70 P6 1.855(17)
C70 H70A 0.9700
C70 H70B 0.9700
C71 C72 1.594(15)
C71 H71A 0.9700
C71 H71B 0.9700
C72 H72A 0.9600
C72 H72B 0.9600
C72 H72C 0.9600
C73 C74 1.327(13)
C73 N13 1.366(11)
C73 H73 0.9300
C74 N14 1.371(12)
C74 H74 0.9300
C75 C76 1.365(12)
C75 N15 1.376(11)
C75 H75 0.9300
C76 N16 1.354(10)
C76 H76 0.9300
C77 N14 1.337(10)
C77 N13 1.357(11)
C77 C78 1.429(11)
C78 N15 1.339(10)
C78 N16 1.340(10)
C79 C80 1.522(14)
C79 P7 1.847(10)
C79 H79A 0.9700
C79 H79B 0.9700
C80 C81 1.490(15)
C80 H80A 0.9700
C80 H80B 0.9700
C81 H81A 0.9600
C81 H81B 0.9600
C81 H81C 0.9600
C82 C83 1.486(16)
C82 P7 1.793(12)
C82 H82A 0.9700
C82 H82B 0.9700
C83 C84 1.590(16)
C83 H83A 0.9700
C83 H83B 0.9700
C84 H84A 0.9600
C84 H84B 0.9600
C84 H84C 0.9600
C85 C86 1.525(17)
C85 P7 1.839(15)
C85 H85A 0.9700
C85 H85B 0.9700
C86 C87 1.58(2)
C86 H86A 0.9700
C86 H86B 0.9700
C87 H87A 0.9600
C87 H87B 0.9600
C87 H87C 0.9600
C88 C89 1.512(13)
C88 P8 1.828(10)
C88 H88A 0.9700
C88 H88B 0.9700
C89 C90 1.508(14)
C89 H89A 0.9700
C89 H89B 0.9700
C90 H90A 0.9600
C90 H90B 0.9600
C90 H90C 0.9600
C91 C92 1.495(16)
C91 P8 1.819(11)
C91 H91A 0.9700
C91 H91B 0.9700
C92 C93 1.556(16)
C92 H92A 0.9700
C92 H92B 0.9700
C93 H93A 0.9600
C93 H93B 0.9600
C93 H93C 0.9600
C94 C95 1.516(15)
C94 P8 1.860(10)
C94 H94A 0.9700
C94 H94B 0.9700
C95 C96 1.523(15)
C95 H95A 0.9700
C95 H95B 0.9700
C96 H96A 0.9600
C96 H96B 0.9600
C96 H96C 0.9600
C97 N17 1.363(12)
C97 C98 1.365(13)
C97 H97 0.9300
C98 N18 1.350(11)
C98 H98 0.9300
C99 C100 1.375(13)
C99 N19 1.382(12)
C99 H99 0.9300
C100 N20 1.367(12)
C100 H100 0.9300
C101 N18 1.324(11)
C101 N17 1.356(10)
C101 C102 1.448(12)
C102 N20 1.349(11)
C102 N19 1.345(11)
C103 C104 1.48(2)
C103 P9 1.827(16)
C103 H10C 0.9700
C103 H10D 0.9700
C104 C105 1.61(2)
C104 H10E 0.9700
C104 H10F 0.9700
C105 H10G 0.9600
C105 H10H 0.9600
C105 H10I 0.9600
C106 C107 1.442(15)
C106 P9 1.755(13)
C106 H10J 0.9700
C106 H10K 0.9700
C107 C108 1.512(14)
C107 H10L 0.9700
C107 H10M 0.9700
C108 H10N 0.9600
C108 H10O 0.9600
C108 H10P 0.9600
C109 C110 1.435(16)
C109 P9 1.91(2)
C109 H10Q 0.9700
C109 H10R 0.9700
C110 C111 1.505(14)
C110 H11C 0.9700
C110 H11D 0.9700
C111 H11E 0.9600
C111 H11F 0.9600
C111 H11G 0.9600
C112 C113 1.529(13)
C112 P10 1.807(9)
C112 H11H 0.9700
C112 H11I 0.9700
C113 C114 1.528(15)
C113 H11J 0.9700
C113 H11K 0.9700
C114 H11L 0.9600
C114 H11M 0.9600
C114 H11N 0.9600
C115 C116 1.50(2)
C115 P10 1.822(12)
C115 H11O 0.9700
C115 H11P 0.9700
C116 C117 1.567(17)
C116 H11Q 0.9700
C116 H11R 0.9700
C117 H11S 0.9600
C117 H11T 0.9600
C117 H11U 0.9600
C118 C119 1.404(16)
C118 P10 1.891(19)
C118 H11V 0.9700
C118 H11W 0.9700
C119 C120 1.566(16)
C119 H11X 0.9700
C119 H11Y 0.9700
C120 H12D 0.9600
C120 H12E 0.9600
C120 H12F 0.9600
C121 C122 1.378(13)
C121 N21 1.374(11)
C121 H121 0.9300
C122 N22 1.362(11)
C122 H122 0.9300
C123 N23 1.371(11)
C123 C124 1.381(12)
C123 H123 0.9300
C124 N24 1.372(11)
C124 H124 0.9300
C125 N22 1.344(10)
C125 N21 1.361(11)
C125 C126 1.424(11)
C126 N23 1.349(10)
C126 N24 1.364(11)
C127 C128 1.508(14)
C127 P11 1.813(11)
C127 H12G 0.9700
C127 H12H 0.9700
C128 C129 1.485(16)
C128 H12I 0.9700
C128 H12J 0.9700
C129 H12K 0.9600
C129 H12L 0.9600
C129 H12M 0.9600
C130 C131 1.510(16)
C130 P11 1.828(10)
C130 H13C 0.9700
C130 H13D 0.9700
C131 C132 1.524(17)
C131 H13E 0.9700
C131 H13F 0.9700
C132 H13G 0.9600
C132 H13H 0.9600
C132 H13I 0.9600
C133 C134 1.512(14)
C133 P11 1.834(10)
C133 H13J 0.9700
C133 H13K 0.9700
C134 C135 1.495(14)
C134 H13L 0.9700
C134 H13M 0.9700
C135 H13N 0.9600
C135 H13O 0.9600
C135 H13P 0.9600
C136 C137 1.373(17)
C136 P12 1.858(12)
C136 H13Q 0.9700
C136 H13R 0.9700
C137 C138 1.555(16)
C137 H13S 0.9700
C137 H13T 0.9700
C138 H13U 0.9600
C138 H13V 0.9600
C138 H13W 0.9600
C139 C140 1.514(13)
C139 P12 1.818(9)
C139 H13X 0.9700
C139 H13Y 0.9700
C140 C141 1.528(13)
C140 H14C 0.9700
C140 H14D 0.9700
C141 H14E 0.9600
C141 H14F 0.9600
C141 H14G 0.9600
C142 C143 1.504(15)
C142 P12 1.830(11)
C142 H14H 0.9700
C142 H14I 0.9700
C143 C144 1.518(18)
C143 H14J 0.9700
C143 H14K 0.9700
C144 H14L 0.9600
C144 H14M 0.9600
C144 H14N 0.9600
Cl1 Os1 2.360(2)
Cl2 Os1 2.367(2)
Cl3 Os2 2.366(2)
Cl4 Os2 2.365(3)
Cl5 Os3 2.366(2)
Cl6 Os3 2.362(3)
Cl7 Os4 2.363(2)
Cl8 Os4 2.370(2)
Cl9 Os5 2.368(2)
Cl10 Os5 2.352(3)
Cl11 Os6 2.362(2)
Cl12 Os6 2.376(2)
N1 Os1 2.067(7)
N3 Os1 2.078(6)
N4 H4A 0.8600
N5 Os2 2.064(7)
N7 Os2 2.082(7)
N8 H8N 0.8600
N9 Os3 2.070(7)
N10 H10 0.8600
N11 Os3 2.080(7)
N13 Os4 2.069(7)
N15 Os4 2.089(7)
N16 H16N 0.8600
N17 Os5 2.072(8)
N18 H18N 0.8600
N19 Os5 2.070(7)
N21 Os6 2.071(7)
N23 Os6 2.074(7)
N24 H24N 0.8600
Os1 P2 2.396(2)
Os1 P1 2.396(2)
Os2 P3 2.385(3)
Os2 P4 2.402(3)
Os3 P6 2.382(3)
Os3 P5 2.387(2)
Os4 P7 2.386(3)
Os4 P8 2.402(2)
Os5 P10 2.392(3)
Os5 P9 2.396(3)
Os6 P11 2.384(3)
Os6 P12 2.393(3)

loop_
_geom_hbond_atom_site_label_D
_geom_hbond_atom_site_label_H
_geom_hbond_atom_site_label_A
_geom_hbond_distance_DH
_geom_hbond_distance_HA
_geom_hbond_distance_DA
_geom_hbond_angle_DHA
_geom_hbond_site_symmetry_A
N4 H4A N6 0.86 1.88 2.714(10) 162.4 .
N8 H8N N2 0.86 1.89 2.732(10) 166.2 .
N10 H10 N14 0.86 1.93 2.779(11) 166.7 .
N16 H16N N12 0.86 1.97 2.803(10) 163.5 .
N18 H18N N22 0.86 1.91 2.747(11) 164.6 1_565
N24 H24N N20 0.86 1.94 2.778(11) 164.4 1_545
C7 H7B Cl6 0.97 2.93 3.728(9) 140.3 2_756
C10 H10B Cl2 0.97 2.84 3.464(10) 122.9 .
C13 H13A Cl1 0.97 2.88 3.356(10) 111.2 .
C16 H16B Cl2 0.97 2.91 3.504(10) 120.6 .
C20 H20A Cl2 0.97 2.95 3.746(12) 139.8 .
C23 H23B Cl1 0.97 2.72 3.537(14) 141.7 .
C35 H35A N5 0.97 2.68 3.421(14) 133.3 .
C37 H37A Cl3 0.97 2.91 3.471(14) 118.1 .
C37 H37B Cl4 0.97 2.87 3.497(14) 123.4 .
C46 H46B Cl3 0.97 2.95 3.582(17) 124.0 .
C47 H47B N5 0.97 2.69 3.399(18) 130.2 .
C52 H52 Cl1 0.93 2.81 3.722(9) 166.7 .
C59 H59A N11 0.97 2.59 3.394(13) 140.5 .
C61 H61A Cl6 0.97 2.89 3.546(12) 125.6 .
C67 H67A Cl6 0.97 2.88 3.512(16) 124.1 .
C70 H70A Cl9 0.97 2.69 3.561(14) 148.9 .
C76 H76 Cl1 0.93 2.83 3.755(9) 170.6 .
C80 H80B Cl8 0.97 2.87 3.661(11) 139.5 .
C83 H83A N13 0.97 2.68 3.413(14) 133.2 .
C85 H85A Cl7 0.97 2.82 3.449(14) 122.9 .
C91 H91A Cl7 0.97 2.84 3.346(11) 113.3 .
C92 H92A Cl8 0.97 2.95 3.593(13) 124.9 .
C98 H98 Cl4 0.93 2.92 3.706(10) 143.3 6_566
C103 H10D Cl10 0.97 2.77 3.407(16) 124.2 .
C106 H10K N17 0.97 2.76 3.353(17) 119.9 .
C110 H11D N19 0.97 2.72 3.455(16) 133.5 .
C112 H11I Cl9 0.97 2.88 3.394(9) 114.2 .
C116 H11R Cl10 0.97 3.00 3.463(15) 110.9 .
C119 H11Y N17 0.97 2.80 3.502(19) 129.8 .
C124 H124 Cl8 0.93 2.93 3.854(10) 171.4 4_646
C128 H12J N23 0.97 2.74 3.470(14) 132.8 .
C131 H13E Cl11 0.97 2.88 3.659(14) 138.2 .
C133 H13J Cl12 0.97 2.81 3.422(10) 121.5 .
C133 H13K Cl11 0.97 2.89 3.483(11) 120.7 .
C137 H13S N21 0.97 2.65 3.406(16) 135.3 .
C140 H14C Cl12 0.97 2.85 3.675(10) 143.6 .
C142 H14H Cl11 0.97 2.90 3.471(10) 118.9 .
C142 H14I Cl12 0.97 2.96 3.563(11) 121.4 .
N4 H4A N6 0.86 1.88 2.714(10) 162.4 .
N8 H8N N2 0.86 1.89 2.732(10) 166.2 .
N10 H10 N14 0.86 1.93 2.779(11) 166.7 .
N16 H16N N12 0.86 1.97 2.803(10) 163.5 .
N18 H18N N22 0.86 1.91 2.747(11) 164.6 1_565
N24 H24N N20 0.86 1.94 2.778(11) 164.4 1_545

loop_
_geom_torsion_atom_site_label_1
_geom_torsion_atom_site_label_2
_geom_torsion_atom_site_label_3
_geom_torsion_atom_site_label_4
_geom_torsion
N3 C1 C2 N4 -0.4(11)
N1 C3 C4 N2 1.0(11)
N4 C5 C6 N1 179.9(9)
N3 C5 C6 N1 -0.2(12)
N4 C5 C6 N2 -0.5(17)
N3 C5 C6 N2 179.5(9)
P1 C7 C8 C9 162.3(8)
P1 C10 C11 C12 -165.8(8)
P1 C13 C14 C15 174.7(9)
P2 C16 C17 C18 180.0(10)
P2 C19 C20 C21 170.1(9)
P2 C22 C23 C24 -170.5(9)
N5 C25 C26 N6 0.6(11)
N7 C27 C28 N8 1.5(12)
N5 C29 C30 N7 0.3(12)
N6 C29 C30 N7 176.1(9)
N5 C29 C30 N8 -178.3(9)
N6 C29 C30 N8 -2.4(18)
P3 C31 C32 C33 -173.4(10)
P3 C34 C35 C36 174.9(9)
P3 C37 C38 C39 -178.9(11)
P4 C40 C41 C42 -166.9(12)
P4 C43 C44 C45 178.5(15)
P4 C46 C47 C48 -162.6(10)
N9 C49 C50 N10 0.4(10)
N11 C51 C52 N12 -0.1(11)
N10 C53 C54 N11 -178.7(8)
N9 C53 C54 N11 -0.3(11)
N10 C53 C54 N12 1.2(16)
N9 C53 C54 N12 179.6(8)
P5 C55 C56 C57 -170.6(7)
P5 C58 C59 C60 174.5(8)
P5 C61 C62 C63 -176.0(12)
P6 C64 C65 C66 172.8(11)
P6 C67 C68 C69 -176.6(12)
P6 C70 C71 C72 -168.5(9)
N13 C73 C74 N14 0.2(13)
N15 C75 C76 N16 -0.6(10)
N14 C77 C78 N15 -178.0(9)
N13 C77 C78 N15 0.5(11)
N14 C77 C78 N16 -0.2(17)
N13 C77 C78 N16 178.3(8)
P7 C79 C80 C81 173.3(9)
P7 C82 C83 C84 171.8(9)
P7 C85 C86 C87 -165.8(12)
P8 C88 C89 C90 174.0(8)
P8 C91 C92 C93 -177.7(9)
P8 C94 C95 C96 -164.2(9)
N17 C97 C98 N18 -0.8(12)
N19 C99 C100 N20 0.8(11)
N18 C101 C102 N20 -4.0(17)
N17 C101 C102 N20 175.6(9)
N18 C101 C102 N19 176.8(9)
N17 C101 C102 N19 -3.5(11)
P9 C103 C104 C105 165.4(12)
P9 C106 C107 C108 -175.5(16)
P9 C109 C110 C111 164.9(11)
P10 C112 C113 C114 -171.2(10)
P10 C115 C116 C117 156.0(9)
P10 C118 C119 C120 -175.0(12)
N21 C121 C122 N22 1.2(11)
N23 C123 C124 N24 -0.6(11)
N22 C125 C126 N23 179.1(9)
N21 C125 C126 N23 1.0(11)
N22 C125 C126 N24 -3.9(17)
N21 C125 C126 N24 177.9(9)
P11 C127 C128 C129 -178.8(10)
P11 C130 C131 C132 172.0(8)
P11 C133 C134 C135 -175.5(9)
P12 C136 C137 C138 177.4(10)
P12 C139 C140 C141 169.4(8)
P12 C142 C143 C144 176.3(10)
N2 C6 N1 C3 0.4(10)
C5 C6 N1 C3 -179.9(8)
N2 C6 N1 Os1 177.6(6)
C5 C6 N1 Os1 -2.7(10)
C4 C3 N1 C6 -0.8(10)
C4 C3 N1 Os1 -177.0(7)
N1 C6 N2 C4 0.2(10)
C5 C6 N2 C4 -179.5(10)
C3 C4 N2 C6 -0.7(10)
N4 C5 N3 C1 -1.0(10)
C6 C5 N3 C1 179.0(8)
N4 C5 N3 Os1 -177.1(6)
C6 C5 N3 Os1 2.9(10)
C2 C1 N3 C5 0.8(10)
C2 C1 N3 Os1 175.5(7)
N3 C5 N4 C2 0.8(10)
C6 C5 N4 C2 -179.3(10)
C1 C2 N4 C5 -0.2(10)
N6 C29 N5 C25 0.8(10)
C30 C29 N5 C25 177.4(8)
N6 C29 N5 Os2 -179.4(6)
C30 C29 N5 Os2 -2.7(10)
C26 C25 N5 C29 -0.8(10)
C26 C25 N5 Os2 179.4(7)
N5 C29 N6 C26 -0.4(10)
C30 C29 N6 C26 -176.4(10)
C25 C26 N6 C29 -0.1(10)
N8 C30 N7 C27 0.9(10)
C29 C30 N7 C27 -178.0(8)
N8 C30 N7 Os2 -178.9(5)
C29 C30 N7 Os2 2.2(10)
C28 C27 N7 C30 -1.5(11)
C28 C27 N7 Os2 178.2(7)
N7 C30 N8 C28 0.1(10)
C29 C30 N8 C28 178.6(10)
C27 C28 N8 C30 -1.0(11)
N10 C53 N9 C49 0.4(9)
C54 C53 N9 C49 -178.3(7)
N10 C53 N9 Os3 178.0(5)
C54 C53 N9 Os3 -0.7(9)
C50 C49 N9 C53 -0.5(9)
C50 C49 N9 Os3 -177.4(6)
N9 C53 N10 C50 -0.2(9)
C54 C53 N10 C50 178.3(9)
C49 C50 N10 C53 -0.1(10)
N12 C54 N11 C51 -0.5(10)
C53 C54 N11 C51 179.5(7)
N12 C54 N11 Os3 -178.8(5)
C53 C54 N11 Os3 1.2(9)
C52 C51 N11 C54 0.3(10)
C52 C51 N11 Os3 178.1(7)
N11 C54 N12 C52 0.4(9)
C53 C54 N12 C52 -179.5(9)
C51 C52 N12 C54 -0.1(10)
N14 C77 N13 C73 -1.6(10)
C78 C77 N13 C73 179.6(8)
N14 C77 N13 Os4 179.1(6)
C78 C77 N13 Os4 0.3(10)
C74 C73 N13 C77 0.8(11)
C74 C73 N13 Os4 179.8(8)
N13 C77 N14 C74 1.7(11)
C78 C77 N14 C74 -179.8(10)
C73 C74 N14 C77 -1.1(12)
N16 C78 N15 C75 0.8(9)
C77 C78 N15 C75 179.1(7)
N16 C78 N15 Os4 -179.4(5)
C77 C78 N15 Os4 -1.1(9)
C76 C75 N15 C78 -0.1(9)
C76 C75 N15 Os4 -179.8(6)
N15 C78 N16 C76 -1.3(9)
C77 C78 N16 C76 -179.2(9)
C75 C76 N16 C78 1.1(10)
N18 C101 N17 C97 -0.6(10)
C102 C101 N17 C97 179.7(8)
N18 C101 N17 Os5 -178.5(6)
C102 C101 N17 Os5 1.8(9)
C98 C97 N17 C101 0.8(10)
C98 C97 N17 Os5 177.9(7)
N17 C101 N18 C98 0.2(10)
C102 C101 N18 C98 179.8(9)
C97 C98 N18 C101 0.4(11)
N20 C102 N19 C99 -0.7(10)
C101 C102 N19 C99 178.6(7)
N20 C102 N19 Os5 -175.6(6)
C101 C102 N19 Os5 3.7(10)
C100 C99 N19 C102 -0.1(10)
C100 C99 N19 Os5 173.2(7)
N19 C102 N20 C100 1.1(10)
C101 C102 N20 C100 -178.0(9)
C99 C100 N20 C102 -1.2(11)
N22 C125 N21 C121 1.4(10)
C126 C125 N21 C121 179.9(8)
N22 C125 N21 Os6 -179.8(6)
C126 C125 N21 Os6 -1.2(10)
C122 C121 N21 C125 -1.5(10)
C122 C121 N21 Os6 -180.0(7)
N21 C125 N22 C122 -0.7(10)
C126 C125 N22 C122 -178.8(10)
C121 C122 N22 C125 -0.3(10)
N24 C126 N23 C123 -0.2(10)
C125 C126 N23 C123 177.4(8)
N24 C126 N23 Os6 -177.9(5)
C125 C126 N23 Os6 -0.3(10)
C124 C123 N23 C126 0.5(10)
C124 C123 N23 Os6 177.4(7)
N23 C126 N24 C124 -0.2(10)
C125 C126 N24 C124 -177.2(9)
C123 C124 N24 C126 0.5(10)
C8 C7 P1 C10 155.7(7)
C8 C7 P1 C13 46.2(8)
C8 C7 P1 Os1 -81.4(7)
C11 C10 P1 C7 -59.6(9)
C11 C10 P1 C13 49.3(9)
C11 C10 P1 Os1 175.8(7)
C14 C13 P1 C7 167.2(8)
C14 C13 P1 C10 57.7(9)
C14 C13 P1 Os1 -66.2(8)
C20 C19 P2 C16 54.0(9)
C20 C19 P2 C22 163.4(8)
C20 C19 P2 Os1 -71.8(8)
C17 C16 P2 C19 51.7(10)
C17 C16 P2 C22 -54.1(10)
C17 C16 P2 Os1 178.9(8)
C23 C22 P2 C19 -168.1(9)
C23 C22 P2 C16 -58.6(10)
C23 C22 P2 Os1 67.0(9)
C35 C34 P3 C31 47.2(10)
C35 C34 P3 C37 155.5(10)
C35 C34 P3 Os2 -83.0(10)
C32 C31 P3 C34 164.1(8)
C32 C31 P3 C37 56.8(10)
C32 C31 P3 Os2 -67.9(9)
C38 C37 P3 C34 -60.6(13)
C38 C37 P3 C31 46.6(14)
C38 C37 P3 Os2 175.5(11)
C41 C40 P4 C46 -161.0(15)
C41 C40 P4 C43 -54.3(17)
C41 C40 P4 Os2 68.5(17)
C47 C46 P4 C40 -38.8(14)
C47 C46 P4 C43 -142.5(11)
C47 C46 P4 Os2 93.8(11)
C44 C43 P4 C40 -177.5(18)
C44 C43 P4 C46 -64.5(18)
C44 C43 P4 Os2 58.0(19)
C56 C55 P5 C61 -53.5(9)
C56 C55 P5 C58 56.9(9)
C56 C55 P5 Os3 -176.2(6)
C62 C61 P5 C55 80.8(14)
C62 C61 P5 C58 -30.5(14)
C62 C61 P5 Os3 -154.4(12)
C59 C58 P5 C55 46.7(9)
C59 C58 P5 C61 158.1(8)
C59 C58 P5 Os3 -80.2(8)
C65 C64 P6 C70 -163.0(13)
C65 C64 P6 C67 -56.2(15)
C65 C64 P6 Os3 65.3(15)
C71 C70 P6 C64 -52.4(12)
C71 C70 P6 C67 -160.0(10)
C71 C70 P6 Os3 81.6(10)
C83 C82 P7 C79 46.1(11)
C83 C82 P7 C85 155.4(10)
C83 C82 P7 Os4 -84.4(10)
C80 C79 P7 C82 158.6(8)
C80 C79 P7 C85 51.6(10)
C80 C79 P7 Os4 -71.0(8)
C86 C85 P7 C82 -52.0(15)
C86 C85 P7 C79 57.7(15)
C86 C85 P7 Os4 -176.0(12)
C92 C91 P8 C88 62.9(9)
C92 C91 P8 C94 170.1(9)
C92 C91 P8 Os4 -66.0(9)
C89 C88 P8 C91 47.3(9)
C89 C88 P8 C94 -57.3(9)
C89 C88 P8 Os4 177.1(6)
C95 C94 P8 C91 -155.5(8)
C95 C94 P8 C88 -47.3(9)
C95 C94 P8 Os4 78.9(8)
C107 C106 P9 C103 -43.6(19)
C107 C106 P9 C109 -144.9(17)
C107 C106 P9 Os5 86.8(16)
C104 C103 P9 C106 -50.5(18)
C104 C103 P9 C109 55.9(17)
C104 C103 P9 Os5 175.2(13)
C113 C112 P10 C115 -45.0(11)
C113 C112 P10 C118 68.8(11)
C113 C112 P10 Os5 -174.2(8)
C116 C115 P10 C112 -53.7(11)
C116 C115 P10 C118 -155.7(10)
C116 C115 P10 Os5 72.1(10)
C119 C118 P10 C112 -157.5(15)
C119 C118 P10 C115 -50.7(17)
C119 C118 P10 Os5 84.6(16)
C128 C127 P11 C133 156.2(9)
C128 C127 P11 C130 46.3(10)
C128 C127 P11 Os6 -82.3(10)
C134 C133 P11 C127 -54.7(10)
C134 C133 P11 C130 52.9(10)
C134 C133 P11 Os6 -179.7(8)
C131 C130 P11 C127 162.1(8)
C131 C130 P11 C133 53.7(9)
C131 C130 P11 Os6 -69.8(9)
C140 C139 P12 C142 54.3(9)
C140 C139 P12 C136 162.0(9)
C140 C139 P12 Os6 -71.3(8)
C143 C142 P12 C139 50.6(11)
C143 C142 P12 C136 -59.6(11)
C143 C142 P12 Os6 178.0(8)
C137 C136 P12 C139 44.2(14)
C137 C136 P12 C142 154.8(12)
C137 C136 P12 Os6 -83.6(13)
